data_7017593
loop_
_publ_author_name
'Zhu, Guibo'
'Geletii, Yurii V.'
'K\"ogerler, Paul'
'Schilder, Helmut'
'Song, Jie'
'Lense, Sheri'
'Zhao, Chongchao'
'Hardcastle, Kenneth I.'
'Musaev, Djamaladdin G.'
'Hill, Craig L.'

_publ_section_title
;
 Water oxidation catalyzed by a new tetracobalt-substituted
 polyoxometalate complex:
 [{Co(4)(\m-OH)(H(2)O)(3)}(Si(2)W(19)O(70))](11-).
;
_journal_issue 7
_journal_name_full 'Dalton transactions (Cambridge, England : 2003)'
_journal_page_first 2084
_journal_page_last 2090
_journal_paper_doi 10.1039/c1dt11211b
_journal_volume 41
_journal_year 2012
_chemical_formula_moiety 'Co4 O70 Si2 W19 (OH)1 (H2O)3, K10.20, Na0.80, (H2O)31'
_chemical_formula_sum 'Co4 H69 K10.2 Na0.8 O105 Si2 W19'
_chemical_formula_weight 5631.06
_chemical_name_systematic
;
?
;
_space_group_IT_number 2
_symmetry_cell_setting triclinic
_symmetry_space_group_name_Hall '-P 1'
_symmetry_space_group_name_H-M 'P -1'
_atom_sites_solution_hydrogens none
_atom_sites_solution_primary direct
_atom_sites_solution_secondary difmap
_audit_creation_method SHELXL-97
_cell_angle_alpha 67.540(8)
_cell_angle_beta 74.221(8)
_cell_angle_gamma 84.294(8)
_cell_formula_units_Z 2
_cell_length_a 13.049(7)
_cell_length_b 17.315(9)
_cell_length_c 22.642(12)
_cell_measurement_reflns_used 9832
_cell_measurement_temperature 173(2)
_cell_measurement_theta_max 31.10
_cell_measurement_theta_min 2.24
_cell_volume 4550(4)
_computing_cell_refinement 'Bruker SMART'
_computing_data_collection 'Bruker SMART'
_computing_data_reduction 'Bruker SAINT'
_computing_molecular_graphics 'Bruker SHELXTL'
_computing_publication_material 'Bruker SHELXTL'
_computing_structure_refinement 'SHELXL-97 (Sheldrick, 2008)'
_computing_structure_solution 'SHELXS-97 (Sheldrick, 2008)'
_diffrn_ambient_temperature 173(2)
_diffrn_measured_fraction_theta_full 0.998
_diffrn_measured_fraction_theta_max 0.998
_diffrn_measurement_device_type 'CCD area detector'
_diffrn_measurement_method 'phi and omega scans'
_diffrn_radiation_monochromator graphite
_diffrn_radiation_source 'fine-focus sealed tube'
_diffrn_radiation_type MoK\a
_diffrn_radiation_wavelength 0.71073
_diffrn_reflns_av_R_equivalents 0.0616
_diffrn_reflns_av_sigmaI/netI 0.0568
_diffrn_reflns_limit_h_max 16
_diffrn_reflns_limit_h_min -16
_diffrn_reflns_limit_k_max 22
_diffrn_reflns_limit_k_min -22
_diffrn_reflns_limit_l_max 29
_diffrn_reflns_limit_l_min -29
_diffrn_reflns_number 73185
_diffrn_reflns_theta_full 27.10
_diffrn_reflns_theta_max 27.10
_diffrn_reflns_theta_min 1.27
_exptl_absorpt_coefficient_mu 25.223
_exptl_absorpt_correction_T_max 0.0470
_exptl_absorpt_correction_T_min 0.0321
_exptl_absorpt_correction_type multi-scan
_exptl_absorpt_process_details sadabs
_exptl_crystal_colour pink
_exptl_crystal_density_diffrn 4.111
_exptl_crystal_density_method 'not measured'
_exptl_crystal_description block
_exptl_crystal_F_000 4918
_exptl_crystal_size_max 0.44
_exptl_crystal_size_mid 0.35
_exptl_crystal_size_min 0.31
_refine_diff_density_max 3.555
_refine_diff_density_min -8.785
_refine_diff_density_rms 0.553
_refine_ls_extinction_method none
_refine_ls_goodness_of_fit_ref 1.053
_refine_ls_hydrogen_treatment undef
_refine_ls_matrix_type full
_refine_ls_number_parameters 1116
_refine_ls_number_reflns 20048
_refine_ls_number_restraints 0
_refine_ls_restrained_S_all 1.053
_refine_ls_R_factor_all 0.0667
_refine_ls_R_factor_gt 0.0554
_refine_ls_shift/su_max 0.001
_refine_ls_shift/su_mean 0.000
_refine_ls_structure_factor_coef Fsqd
_refine_ls_weighting_details 'calc w=1/[\s^2^(Fo^2^)+(0.1500P)^2^+35.0000P] where P=(Fo^2^+2Fc^2^)/3'
_refine_ls_weighting_scheme calc
_refine_ls_wR_factor_gt 0.1910
_refine_ls_wR_factor_ref 0.2050
_reflns_number_gt 16799
_reflns_number_total 20048
_reflns_threshold_expression >2sigma(I)
_cod_data_source_file c1dt11211b.txt
_cod_data_source_block Co4Si2W20
_cod_depositor_comments
;
The following automatic conversions were performed:

'_symmetry_cell_setting' value 'Triclinic' changed to 'triclinic'
according to /home/saulius/struct/CIF-dictionaries/cif_core.dic
dictionary named 'cif_core.dic' version 2.4.1 from 2010-06-29.

Automatic conversion script
Id: cif_fix_values 1715 2011-07-08 13:25:40Z adriana 
;
_cod_original_sg_symbol_H-M P-1
_cod_original_formula_sum 'Co4 H69 K10.20 Na0.80 O105 Si2 W19'
_cod_database_code 7017593

loop_
_symmetry_equiv_pos_as_xyz
'x, y, z'
'-x, -y, -z'

loop_
_atom_site_label
_atom_site_type_symbol
_atom_site_fract_x
_atom_site_fract_y
_atom_site_fract_z
_atom_site_U_iso_or_equiv
_atom_site_adp_type
_atom_site_occupancy
_atom_site_symmetry_multiplicity
_atom_site_calc_flag
_atom_site_refinement_flags
_atom_site_disorder_assembly
_atom_site_disorder_group
Co1 Co 0.2438(16) -0.0843(8) 0.8203(9) 0.0587(8) Uani 0.50 1 d P A 1
Co2 Co 0.14111(16) -0.22757(13) 0.75863(10) 0.0160(4) Uani 1 1 d . A .
Co3 Co 0.34548(17) -0.18728(13) 0.61281(10) 0.0213(5) Uani 1 1 d . . .
Co4 Co 0.12062(18) -0.30258(14) 0.63254(10) 0.0217(5) Uani 1 1 d . . .
Co1A Co 0.2692(12) -0.0374(14) 0.6518(11) 0.0242(5) Uani 0.50 1 d P A 2
K1 K 0.2444(3) 0.4705(2) 0.9982(2) 0.0295(8) Uani 1 1 d . . .
K2 K 0.7481(4) 0.8494(3) 0.0463(2) 0.0359(9) Uani 1 1 d . . .
K3 K 0.4345(3) 0.0773(3) 0.4042(2) 0.0390(10) Uani 1 1 d . . 1
K3A K 0.3210(6) 0.0168(5) 0.4876(3) 0.0479(17) Uani 0.70 1 d P . 2
K4 K 0.8163(5) 0.0896(4) 0.5214(3) 0.0665(16) Uani 1 1 d . . .
K5 K 0.6156(5) 0.6696(4) 0.3904(4) 0.0659(16) Uani 1 1 d . . .
K6 K 0.0015(6) 0.7289(4) 0.1380(4) 0.075(2) Uani 1 1 d . . .
K7 K 0.1925(5) 0.3579(4) 0.3316(4) 0.0720(18) Uani 1 1 d . . .
K8 K 0.1244(12) 0.9102(11) 0.0554(8) 0.082(4) Uani 0.50 1 d P . .
K9 K 0.9695(13) 0.6360(8) 0.3541(9) 0.082(4) Uani 0.50 1 d P . .
K10 K 0.3575(7) 0.1678(5) 0.2024(4) 0.0595(19) Uani 0.75 1 d P . .
K11 K 0.8297(7) 0.5960(6) 0.4943(5) 0.069(2) Uani 0.75 1 d P . .
Na1 Na 0.9426(15) 0.3461(12) 0.9682(9) 0.089(5) Uani 0.80 1 d P . .
O1 O 0.2177(14) 0.2506(9) 0.6106(7) 0.046(4) Uani 1 1 d . . .
O2 O 0.2918(12) 0.0954(10) 0.6232(7) 0.048(4) Uani 1 1 d . . .
O3 O 0.1151(11) 0.1440(8) 0.5786(6) 0.033(3) Uani 1 1 d . . .
O4 O 0.1807(13) 0.1201(9) 0.7359(7) 0.042(4) Uani 1 1 d . . .
O5 O 0.0223(12) 0.1717(8) 0.6870(7) 0.037(3) Uani 1 1 d . . .
O6 O -0.1320(13) 0.2467(8) 0.7635(9) 0.049(4) Uani 1 1 d . . .
O7 O -0.0024(11) 0.1171(8) 0.8152(7) 0.033(3) Uani 1 1 d . . .
O8 O -0.2074(12) 0.0821(8) 0.8418(8) 0.039(3) Uani 1 1 d . . .
O9 O -0.1888(13) 0.1354(8) 0.7131(7) 0.041(4) Uani 1 1 d . . .
O10 O 0.1694(12) 0.1529(8) 0.8496(7) 0.039(3) Uani 1 1 d . . .
O11 O 0.0617(9) -0.0031(7) 0.9179(5) 0.021(2) Uani 1 1 d . . .
O12 O 0.2582(10) 0.0107(8) 0.8341(6) 0.030(3) Uani 1 1 d . . .
O13 O 0.0494(13) 0.0684(9) 0.5079(7) 0.045(4) Uani 1 1 d . . .
O14 O 0.2093(9) -0.0006(8) 0.5692(6) 0.028(3) Uani 1 1 d . . .
O15 O 0.0166(9) -0.0740(7) 0.6260(6) 0.023(2) Uani 1 1 d . . .
O16 O -0.0715(11) 0.0644(8) 0.6286(6) 0.031(3) Uani 1 1 d . . .
O17 O -0.2956(11) 0.0585(8) 0.6592(6) 0.034(3) Uani 1 1 d . . .
O18 O -0.1700(10) -0.0779(7) 0.7098(6) 0.026(3) Uani 1 1 d . . .
O19 O -0.0807(9) 0.0089(7) 0.7680(6) 0.023(2) Uani 1 1 d . . .
O20 O -0.3364(10) -0.0525(8) 0.9293(6) 0.031(3) Uani 1 1 d . . .
O21 O -0.1951(9) -0.1418(7) 0.8576(6) 0.024(2) Uani 1 1 d . . .
O22 O -0.1159(9) -0.0601(7) 0.9096(5) 0.019(2) Uani 1 1 d . . .
O23 O 0.0893(9) -0.0443(7) 0.8158(5) 0.022(2) Uani 1 1 d . . .
O24 O 0.1081(11) 0.0132(9) 0.6853(5) 0.035(3) Uani 1 1 d . . .
O25 O 0.0114(9) -0.1350(6) 0.7651(5) 0.014(2) Uani 1 1 d . . .
O26 O -0.0263(10) -0.1534(8) 1.0142(6) 0.027(3) Uani 1 1 d . . .
O27 O 0.1604(10) -0.1488(7) 0.9197(5) 0.024(2) Uani 1 1 d . . .
O28 O 0.3140(10) -0.0526(8) 0.7251(5) 0.027(3) Uani 1 1 d . . .
O29 O -0.0257(9) -0.1971(7) 0.9061(5) 0.019(2) Uani 1 1 d . . .
O30 O -0.1777(9) -0.3117(6) 0.9221(5) 0.019(2) Uani 1 1 d . . .
O31 O -0.1363(8) -0.2369(6) 0.7838(5) 0.017(2) Uani 1 1 d . . .
O32 O -0.1261(9) -0.2011(8) 0.6520(6) 0.025(3) Uani 1 1 d . . .
O33 O -0.2849(9) -0.0088(7) 0.7907(6) 0.024(2) Uani 1 1 d . . .
O34 O 0.4116(15) -0.0457(12) 0.5933(10) 0.072(6) Uani 1 1 d . . .
O35 O 0.3999(12) -0.1281(12) 0.8432(10) 0.058(5) Uani 1 1 d . . .
O36 O 0.0254(8) -0.2992(6) 0.8395(5) 0.016(2) Uani 1 1 d . . .
O37 O 0.2259(9) -0.2155(7) 0.8196(5) 0.020(2) Uani 1 1 d . . .
O38 O 0.2451(12) -0.1567(9) 0.6807(7) 0.041(3) Uiso 1 1 d . A .
O39 O 0.0562(9) -0.2377(7) 0.6956(5) 0.019(2) Uani 1 1 d . A .
O40 O 0.0431(12) -0.2326(10) 0.5581(7) 0.040(3) Uani 1 1 d . . .
O41 O 0.2492(9) -0.2220(7) 0.5906(5) 0.022(2) Uani 1 1 d . . .
O42 O 0.0050(9) -0.3915(7) 0.6870(6) 0.022(2) Uani 1 1 d . . .
O43 O 0.1814(9) -0.3712(7) 0.5743(5) 0.023(2) Uani 1 1 d . A .
O44 O 0.4916(12) -0.1894(9) 0.6556(7) 0.043(4) Uani 1 1 d . . .
O45 O 0.4656(12) -0.2520(9) 0.5530(7) 0.040(3) Uani 1 1 d . A .
O46 O 0.2207(9) -0.3505(7) 0.7882(5) 0.020(2) Uani 1 1 d . . .
O47 O 0.2071(8) -0.4071(7) 0.6961(5) 0.021(2) Uani 1 1 d . A .
O48 O 0.3911(9) -0.3363(8) 0.6841(6) 0.028(3) Uani 1 1 d . . .
O49 O 0.3327(9) -0.4859(7) 0.7758(6) 0.022(2) Uani 1 1 d . . .
O50 O -0.0337(9) -0.4498(8) 0.9421(6) 0.025(2) Uani 1 1 d . . .
O51 O 0.0289(8) -0.4383(7) 0.8116(5) 0.019(2) Uani 1 1 d . . .
O52 O 0.1558(8) -0.5152(7) 0.8892(5) 0.018(2) Uani 1 1 d . . .
O53 O 0.1647(8) -0.3745(7) 0.9121(5) 0.018(2) Uani 1 1 d . . .
O54 O 0.4158(10) -0.2856(7) 0.7847(6) 0.027(3) Uani 1 1 d . . .
O55 O 0.6348(10) -0.2659(11) 0.7256(7) 0.042(4) Uani 1 1 d . . .
O56 O 0.5244(9) -0.4136(8) 0.7709(7) 0.030(3) Uani 1 1 d . . .
O57 O 0.1375(8) -0.5656(7) 0.7989(6) 0.020(2) Uani 1 1 d . . .
O58 O 0.1650(10) -0.6901(7) 0.9169(6) 0.028(3) Uani 1 1 d . . .
O59 O 0.3401(9) -0.5875(7) 0.8929(5) 0.020(2) Uani 1 1 d . . .
O60 O 0.5375(10) -0.5356(10) 0.8924(8) 0.041(3) Uani 1 1 d . . .
O61 O 0.5024(10) -0.5742(9) 0.7916(7) 0.033(3) Uani 1 1 d . . .
O62 O 0.3290(10) -0.6481(8) 0.8010(6) 0.028(3) Uani 1 1 d . . .
O63 O 0.3307(9) -0.5501(8) 0.6794(6) 0.027(3) Uani 1 1 d . . .
O64 O 0.5096(10) -0.4766(9) 0.6624(6) 0.032(3) Uani 1 1 d . . .
O65 O 0.2754(10) -0.5171(9) 0.5604(7) 0.034(3) Uani 1 1 d . . .
O66 O 0.6040(12) -0.3748(10) 0.5338(7) 0.042(4) Uani 1 1 d . . .
O67 O 0.3852(10) -0.4048(9) 0.5861(6) 0.033(3) Uani 1 1 d . . .
O68 O 0.1258(9) -0.5238(7) 0.6762(6) 0.023(2) Uani 1 1 d . . .
O69 O -0.0628(9) -0.5499(8) 0.7732(7) 0.030(3) Uani 1 1 d . . .
O70 O 0.5926(9) -0.3299(9) 0.6375(7) 0.033(3) Uani 1 1 d . . .
O71 O 0.5044(11) -0.6520(10) 0.7014(8) 0.042(3) Uani 1 1 d . . .
O72 O 0.3338(9) -0.2972(8) 0.9168(6) 0.028(3) Uani 1 1 d . . .
O73 O 0.3604(9) -0.4283(8) 0.8721(6) 0.029(3) Uani 1 1 d . . .
O1W O 0.557(3) 0.436(2) 0.5548(18) 0.057(9) Uiso 0.50 1 d P . .
O2W O 0.5000 0.0000 0.0000 0.048(11) Uiso 0.50 2 d SP . .
O3W O 0.2275(16) 0.3982(13) 0.1939(10) 0.068(5) Uiso 1 1 d . . .
O4W O 0.718(3) 0.205(2) 1.003(2) 0.063(10) Uiso 0.50 1 d P . .
O5W O 0.221(2) 0.5481(16) 0.0881(13) 0.031(6) Uiso 0.50 1 d P . .
O6W O 0.3700(16) 0.6750(13) 0.0380(10) 0.043(5) Uiso 0.75 1 d P . .
O7W O 0.794(3) 0.225(3) 0.956(2) 0.021(9) Uiso 0.25 1 d P . .
O8W O 0.2980(16) 0.9888(13) 0.9566(11) 0.047(5) Uiso 0.75 1 d P . .
O9W O 0.268(3) 0.628(2) 0.1920(16) 0.048(7) Uiso 0.50 1 d P . .
O10W O 0.6416(17) 0.7454(13) 0.0123(11) 0.046(5) Uiso 0.75 1 d P . .
O11W O 0.580(2) 0.8098(17) 0.1626(13) 0.034(6) Uiso 0.50 1 d P . .
O12W O 0.4989(18) 0.9844(15) 0.1839(12) 0.053(5) Uiso 0.75 1 d P . .
O13W O 0.524(2) 0.9237(19) 0.3154(15) 0.042(7) Uiso 0.50 1 d P . .
O14W O 0.295(3) 0.726(2) 0.3451(18) 0.056(9) Uiso 0.50 1 d P . .
O15W O 0.667(3) 0.760(3) 0.270(2) 0.019(9) Uiso 0.25 1 d P . .
O16W O 0.8396(19) 0.6989(15) 0.2642(12) 0.057(6) Uiso 0.75 1 d P . .
O17W O 0.7300(15) 0.9024(12) 0.5942(10) 0.065(5) Uiso 1 1 d . . .
O18W O 0.974(3) 0.558(2) 0.5771(17) 0.052(8) Uiso 0.50 1 d P . .
O19W O 0.949(2) 0.2622(17) 0.5545(13) 0.034(6) Uiso 0.50 1 d P . .
O20W O 0.6831(18) 0.2419(14) 0.5367(11) 0.020(5) Uiso 0.50 1 d P . .
O21W O 0.531(3) 0.178(3) 0.575(2) 0.017(8) Uiso 0.25 1 d P . .
O22W O 0.1999(16) 0.2743(13) 0.4605(10) 0.069(5) Uiso 1 1 d . . .
O23W O 0.395(2) 0.1255(19) 0.4811(16) 0.040(7) Uiso 0.50 1 d P . .
O24W O 0.286(3) 0.500(2) 0.3019(17) 0.050(8) Uiso 0.50 1 d P . .
O25W O 0.393(3) 0.090(3) 0.519(2) 0.019(9) Uiso 0.25 1 d P A .
O26W O 0.4539(17) 0.0585(14) 0.3094(11) 0.048(5) Uiso 0.75 1 d P . .
O27W O 0.3924(18) -0.0475(15) 0.4695(12) 0.037(5) Uiso 0.60 1 d P . .
O28W O 0.729(2) 0.2472(17) 0.5475(13) 0.045(6) Uiso 0.60 1 d P . .
O29W O 1.000(3) 0.353(2) 0.9903(17) 0.023(7) Uiso 0.35 1 d P . .
Si1 Si 0.0334(3) -0.0403(3) 0.7587(2) 0.0161(8) Uani 1 1 d . A .
Si2 Si 0.2873(3) -0.3941(3) 0.7354(2) 0.0156(8) Uani 1 1 d . A .
W1 W 0.17193(6) 0.14815(4) 0.64835(3) 0.02826(17) Uani 1 1 d . . .
W2 W -0.09540(7) 0.14979(4) 0.76129(4) 0.02986(18) Uani 1 1 d . . .
W3 W 0.13955(6) 0.07085(4) 0.83173(3) 0.02698(17) Uani 1 1 d . . .
W4 W 0.07197(5) 0.03643(4) 0.58476(3) 0.02273(16) Uani 1 1 d . . .
W5 W -0.19522(5) 0.03151(4) 0.70065(3) 0.02295(16) Uani 1 1 d . . .
W6 W -0.22153(5) -0.03217(4) 0.86486(3) 0.02235(15) Uani 1 1 d . . .
W7 W 0.02433(5) -0.11353(4) 0.92891(3) 0.01921(15) Uani 1 1 d . . .
W8 W 0.2890(2) -0.0414(4) 0.6478(3) 0.0242(5) Uani 0.50 1 d P . 1
W9 W -0.06097(5) -0.16858(4) 0.69548(3) 0.01785(14) Uani 1 1 d . . .
W10 W -0.09915(5) -0.23217(4) 0.85968(3) 0.01629(14) Uani 1 1 d . . .
W11 W 0.07377(5) -0.41663(4) 0.87559(3) 0.01653(14) Uani 1 1 d . . .
W12 W 0.29502(5) -0.31589(4) 0.85699(3) 0.02124(15) Uani 1 1 d . . .
W13 W 0.52249(5) -0.28878(4) 0.70913(3) 0.02364(16) Uani 1 1 d . . .
W14 W 0.50413(5) -0.35673(5) 0.59425(3) 0.02501(16) Uani 1 1 d . A .
W15 W 0.25361(5) -0.46385(4) 0.61409(3) 0.02356(16) Uani 1 1 d . . .
W16 W 0.04640(5) -0.48447(4) 0.74430(3) 0.01883(15) Uani 1 1 d . . .
W17 W 0.22870(5) -0.59965(4) 0.85497(3) 0.02076(15) Uani 1 1 d . . .
W18 W 0.45207(5) -0.50233(5) 0.84000(3) 0.02380(16) Uani 1 1 d . . .
W19 W 0.43550(5) -0.57163(5) 0.72294(4) 0.02420(16) Uani 1 1 d . . .
W8A W 0.2598(4) -0.10883(16) 0.8237(2) 0.0587(8) Uani 0.50 1 d P A 2

loop_
_atom_site_aniso_label
_atom_site_aniso_U_11
_atom_site_aniso_U_22
_atom_site_aniso_U_33
_atom_site_aniso_U_23
_atom_site_aniso_U_13
_atom_site_aniso_U_12
Co1 0.086(2) 0.042(2) 0.0508(11) -0.0164(18) -0.0173(12) -0.0154(18)
Co2 0.0191(9) 0.0156(10) 0.0125(9) -0.0048(8) -0.0011(8) -0.0062(8)
Co3 0.0259(11) 0.0104(10) 0.0143(10) -0.0020(8) 0.0134(8) -0.0040(8)
Co4 0.0279(11) 0.0258(12) 0.0119(10) -0.0078(9) -0.0024(8) -0.0066(9)
Co1A 0.0198(16) 0.0257(8) 0.0255(9) -0.0100(6) -0.0019(13) -0.0012(12)
K1 0.0303(19) 0.0231(19) 0.031(2) -0.0091(16) -0.0016(15) -0.0039(15)
K2 0.044(2) 0.035(2) 0.034(2) -0.0139(18) -0.0170(18) 0.0033(18)
K3 0.035(2) 0.040(2) 0.038(2) -0.0109(19) -0.0066(18) -0.0050(18)
K3A 0.051(4) 0.054(4) 0.034(3) -0.009(3) -0.006(3) -0.015(3)
K4 0.075(4) 0.076(4) 0.048(3) -0.019(3) -0.024(3) 0.008(3)
K5 0.070(4) 0.060(4) 0.090(5) -0.044(4) -0.033(3) 0.007(3)
K6 0.087(5) 0.045(3) 0.093(5) -0.005(3) -0.051(4) -0.007(3)
K7 0.055(3) 0.074(4) 0.109(6) -0.044(4) -0.042(4) 0.006(3)
K8 0.073(8) 0.127(13) 0.083(10) -0.072(10) -0.030(7) -0.002(8)
K9 0.104(11) 0.047(7) 0.119(13) -0.043(8) -0.039(10) -0.017(7)
K10 0.064(5) 0.054(4) 0.075(5) -0.036(4) -0.024(4) 0.007(4)
K11 0.070(5) 0.086(6) 0.072(6) -0.044(5) -0.030(4) 0.007(5)
Na1 0.088(12) 0.102(13) 0.067(10) -0.037(10) 0.004(9) -0.005(10)
O1 0.074(11) 0.033(8) 0.041(8) -0.012(7) -0.020(8) -0.027(7)
O2 0.043(8) 0.055(10) 0.025(7) 0.015(7) -0.012(6) -0.026(7)
O3 0.044(7) 0.035(7) 0.016(6) 0.002(5) -0.015(5) -0.016(6)
O4 0.061(9) 0.038(8) 0.027(7) -0.002(6) -0.015(7) -0.025(7)
O5 0.062(9) 0.018(6) 0.033(7) 0.000(5) -0.025(7) -0.012(6)
O6 0.066(10) 0.015(7) 0.073(11) -0.014(7) -0.039(9) 0.010(6)
O7 0.045(8) 0.030(7) 0.037(7) -0.014(6) -0.024(6) -0.003(6)
O8 0.046(8) 0.021(7) 0.057(9) -0.015(6) -0.023(7) 0.003(6)
O9 0.068(10) 0.019(6) 0.046(8) -0.002(6) -0.044(8) 0.000(6)
O10 0.060(9) 0.022(7) 0.045(8) -0.012(6) -0.030(7) -0.006(6)
O11 0.034(6) 0.020(6) 0.014(5) -0.011(4) -0.008(5) 0.003(5)
O12 0.037(7) 0.028(7) 0.024(6) -0.003(5) -0.011(5) -0.011(5)
O13 0.063(10) 0.036(8) 0.034(8) 0.004(6) -0.026(7) -0.023(7)
O14 0.027(6) 0.031(7) 0.024(6) -0.008(5) 0.000(5) -0.018(5)
O15 0.024(6) 0.021(6) 0.020(6) 0.001(5) -0.008(5) -0.008(5)
O16 0.049(8) 0.021(6) 0.024(6) -0.001(5) -0.021(6) -0.007(5)
O17 0.041(7) 0.037(7) 0.025(6) -0.003(6) -0.026(6) 0.008(6)
O18 0.033(6) 0.021(6) 0.030(6) -0.007(5) -0.022(5) -0.001(5)
O19 0.030(6) 0.022(6) 0.019(6) -0.010(5) -0.004(5) -0.002(5)
O20 0.037(7) 0.025(7) 0.032(7) -0.013(6) -0.011(6) 0.012(5)
O21 0.023(6) 0.028(6) 0.023(6) -0.012(5) -0.004(5) 0.003(5)
O22 0.025(5) 0.019(6) 0.023(6) -0.015(5) -0.009(5) -0.004(4)
O23 0.031(6) 0.025(6) 0.019(5) -0.009(5) -0.015(5) -0.006(5)
O24 0.054(8) 0.040(8) 0.007(5) -0.003(5) 0.001(5) -0.032(6)
O25 0.031(6) 0.005(5) 0.004(4) 0.001(4) -0.005(4) -0.001(4)
O26 0.030(6) 0.040(7) 0.022(6) -0.021(6) -0.009(5) 0.003(5)
O27 0.038(7) 0.019(6) 0.010(5) 0.004(4) -0.009(5) -0.010(5)
O28 0.037(7) 0.037(7) 0.012(5) -0.013(5) -0.002(5) -0.009(5)
O29 0.033(6) 0.012(5) 0.014(5) -0.008(4) -0.007(4) 0.004(4)
O30 0.026(5) 0.009(5) 0.019(5) -0.003(4) -0.002(4) -0.002(4)
O31 0.021(5) 0.015(5) 0.016(5) -0.005(4) -0.005(4) -0.003(4)
O32 0.022(5) 0.038(7) 0.020(6) -0.013(5) -0.006(5) -0.005(5)
O33 0.032(6) 0.020(6) 0.021(6) -0.007(5) -0.015(5) 0.010(5)
O34 0.055(11) 0.059(12) 0.071(13) 0.011(10) -0.013(9) -0.016(9)
O35 0.028(7) 0.067(12) 0.079(13) -0.021(10) -0.026(8) 0.007(7)
O36 0.016(5) 0.017(5) 0.019(5) -0.012(4) -0.005(4) -0.001(4)
O37 0.028(6) 0.017(5) 0.013(5) -0.006(4) 0.000(4) -0.008(4)
O39 0.029(6) 0.017(5) 0.007(5) 0.003(4) -0.005(4) -0.008(4)
O40 0.053(9) 0.051(9) 0.024(7) -0.020(6) -0.019(6) 0.018(7)
O41 0.032(6) 0.012(5) 0.016(5) -0.006(4) 0.003(5) 0.002(4)
O42 0.020(5) 0.024(6) 0.021(6) -0.008(5) -0.004(4) -0.003(4)
O43 0.029(6) 0.027(6) 0.017(5) -0.014(5) -0.006(5) 0.004(5)
O44 0.056(9) 0.027(7) 0.032(8) -0.012(6) 0.019(7) -0.017(6)
O45 0.043(8) 0.036(8) 0.026(7) -0.006(6) 0.010(6) -0.005(6)
O46 0.027(6) 0.025(6) 0.010(5) -0.010(4) -0.003(4) -0.003(5)
O47 0.016(5) 0.030(6) 0.020(5) -0.015(5) 0.001(4) -0.008(4)
O48 0.020(5) 0.038(7) 0.034(7) -0.026(6) 0.001(5) -0.007(5)
O49 0.021(5) 0.025(6) 0.028(6) -0.015(5) -0.007(5) -0.001(4)
O50 0.020(5) 0.030(7) 0.016(5) -0.006(5) 0.003(4) 0.000(5)
O51 0.017(5) 0.022(6) 0.021(6) -0.016(5) -0.002(4) 0.003(4)
O52 0.021(5) 0.017(5) 0.016(5) -0.008(4) -0.003(4) 0.004(4)
O53 0.019(5) 0.019(5) 0.014(5) -0.005(4) -0.003(4) 0.004(4)
O54 0.037(7) 0.024(6) 0.017(6) -0.008(5) 0.003(5) -0.016(5)
O55 0.018(6) 0.072(11) 0.045(8) -0.030(8) -0.005(6) -0.008(6)
O56 0.013(5) 0.042(8) 0.036(7) -0.023(6) 0.007(5) -0.005(5)
O57 0.018(5) 0.022(6) 0.028(6) -0.015(5) -0.013(5) 0.004(4)
O58 0.042(7) 0.014(6) 0.022(6) 0.001(5) -0.007(5) -0.011(5)
O59 0.024(5) 0.015(5) 0.022(6) -0.006(4) -0.008(4) 0.007(4)
O60 0.026(6) 0.054(9) 0.062(10) -0.039(8) -0.023(7) 0.013(6)
O61 0.026(6) 0.055(9) 0.037(7) -0.037(7) -0.016(5) 0.020(6)
O62 0.034(6) 0.028(7) 0.025(6) -0.014(5) -0.007(5) 0.004(5)
O63 0.022(6) 0.038(7) 0.026(6) -0.019(5) -0.007(5) 0.010(5)
O64 0.024(6) 0.047(8) 0.032(7) -0.027(6) 0.003(5) -0.003(5)
O65 0.036(7) 0.039(8) 0.038(7) -0.029(6) -0.008(6) 0.001(6)
O66 0.042(8) 0.046(9) 0.044(8) -0.034(7) 0.006(6) -0.001(7)
O67 0.025(6) 0.055(9) 0.024(6) -0.027(6) 0.008(5) -0.013(6)
O68 0.029(6) 0.018(6) 0.024(6) -0.011(5) -0.003(5) -0.003(5)
O69 0.021(6) 0.034(7) 0.042(7) -0.020(6) -0.008(5) -0.011(5)
O70 0.020(6) 0.042(8) 0.040(7) -0.029(6) 0.009(5) -0.007(5)
O71 0.028(7) 0.056(9) 0.048(9) -0.034(8) -0.001(6) 0.006(6)
O72 0.028(6) 0.028(6) 0.037(7) -0.015(6) -0.016(5) -0.002(5)
O73 0.025(6) 0.033(7) 0.019(6) -0.006(5) 0.006(5) -0.004(5)
Si1 0.021(2) 0.017(2) 0.0130(19) -0.0054(16) -0.0065(16) -0.0070(16)
Si2 0.0171(19) 0.017(2) 0.0120(19) -0.0069(16) 0.0009(15) -0.0051(15)
W1 0.0440(4) 0.0195(3) 0.0209(3) -0.0004(3) -0.0127(3) -0.0142(3)
W2 0.0466(4) 0.0165(3) 0.0317(4) -0.0060(3) -0.0219(3) -0.0016(3)
W3 0.0430(4) 0.0201(3) 0.0231(3) -0.0060(3) -0.0163(3) -0.0094(3)
W4 0.0306(3) 0.0213(3) 0.0135(3) -0.0001(2) -0.0077(3) -0.0077(3)
W5 0.0300(3) 0.0197(3) 0.0228(3) -0.0070(3) -0.0142(3) 0.0010(3)
W6 0.0302(3) 0.0191(3) 0.0216(3) -0.0087(3) -0.0114(3) 0.0011(3)
W7 0.0269(3) 0.0191(3) 0.0135(3) -0.0063(2) -0.0071(2) -0.0018(2)
W8 0.0198(16) 0.0257(8) 0.0255(9) -0.0100(6) -0.0019(13) -0.0012(12)
W9 0.0202(3) 0.0201(3) 0.0140(3) -0.0054(2) -0.0052(2) -0.0047(2)
W10 0.0198(3) 0.0151(3) 0.0132(3) -0.0048(2) -0.0029(2) -0.0025(2)
W11 0.0171(3) 0.0179(3) 0.0123(3) -0.0055(2) 0.0006(2) -0.0023(2)
W12 0.0202(3) 0.0292(4) 0.0186(3) -0.0139(3) -0.0031(2) -0.0036(3)
W13 0.0167(3) 0.0274(4) 0.0267(4) -0.0128(3) 0.0012(3) -0.0069(2)
W14 0.0227(3) 0.0280(4) 0.0223(3) -0.0138(3) 0.0059(3) -0.0053(3)
W15 0.0275(3) 0.0283(4) 0.0195(3) -0.0162(3) -0.0014(3) -0.0032(3)
W16 0.0196(3) 0.0189(3) 0.0193(3) -0.0087(3) -0.0037(2) -0.0030(2)
W17 0.0216(3) 0.0207(3) 0.0207(3) -0.0090(3) -0.0042(2) -0.0007(2)
W18 0.0201(3) 0.0302(4) 0.0266(4) -0.0160(3) -0.0071(3) 0.0015(3)
W19 0.0212(3) 0.0289(4) 0.0275(4) -0.0190(3) -0.0023(3) 0.0020(3)
W8A 0.086(2) 0.042(2) 0.0508(11) -0.0164(18) -0.0173(12) -0.0154(18)

loop_
_atom_type_symbol
_atom_type_description
_atom_type_scat_dispersion_real
_atom_type_scat_dispersion_imag
_atom_type_scat_source
O O 0.0106 0.0060 'International Tables Vol C Tables 4.2.6.8 and 6.1.1.4'
Na Na 0.0362 0.0249 'International Tables Vol C Tables 4.2.6.8 and 6.1.1.4'
Si Si 0.0817 0.0704 'International Tables Vol C Tables 4.2.6.8 and 6.1.1.4'
K K 0.2009 0.2494 'International Tables Vol C Tables 4.2.6.8 and 6.1.1.4'
Co Co 0.3494 0.9721 'International Tables Vol C Tables 4.2.6.8 and 6.1.1.4'
W W -0.8490 6.8722 'International Tables Vol C Tables 4.2.6.8 and 6.1.1.4'

loop_
_geom_angle_atom_site_label_1
_geom_angle_atom_site_label_2
_geom_angle_atom_site_label_3
_geom_angle
_geom_angle_site_symmetry_1
_geom_angle_site_symmetry_3
O12 Co1 O28 102.2(9) . .
O12 Co1 O23 86.2(8) . .
O28 Co1 O23 100.1(9) . .
O12 Co1 O27 93.5(9) . .
O28 Co1 O27 164.3(9) . .
O23 Co1 O27 79.9(8) . .
O12 Co1 O35 89.3(10) . .
O28 Co1 O35 89.5(10) . .
O23 Co1 O35 170.1(12) . .
O27 Co1 O35 91.5(9) . .
O12 Co1 O37 171.3(11) . .
O28 Co1 O37 85.5(7) . .
O23 Co1 O37 96.6(8) . .
O27 Co1 O37 78.9(7) . .
O35 Co1 O37 86.6(7) . .
O12 Co1 W3 34.3(5) . .
O28 Co1 W3 104.4(7) . .
O23 Co1 W3 51.9(4) . .
O27 Co1 W3 88.1(7) . .
O35 Co1 W3 123.4(8) . .
O37 Co1 W3 147.9(9) . .
O38 Co2 O37 90.4(5) . .
O38 Co2 O36 177.4(5) . .
O37 Co2 O36 91.3(4) . .
O38 Co2 O39 88.7(5) . .
O37 Co2 O39 179.0(4) . .
O36 Co2 O39 89.6(4) . .
O38 Co2 O46 104.0(5) . .
O37 Co2 O46 78.2(4) . .
O36 Co2 O46 78.4(4) . .
O39 Co2 O46 102.5(4) . .
O38 Co2 O25 99.6(5) . .
O37 Co2 O25 101.7(4) . .
O36 Co2 O25 78.1(4) . .
O39 Co2 O25 78.0(4) . .
O46 Co2 O25 156.5(4) . .
O41 Co3 O38 94.1(6) . .
O41 Co3 O45 86.9(5) . .
O38 Co3 O45 166.5(6) . .
O41 Co3 O44 160.0(5) . .
O38 Co3 O44 93.7(6) . .
O45 Co3 O44 81.3(5) . .
O41 Co3 K3 158.8(4) . 2_656
O38 Co3 K3 99.1(5) . 2_656
O45 Co3 K3 84.0(4) . 2_656
O44 Co3 K3 35.2(3) . 2_656
O41 Co3 K3A 87.5(4) . .
O38 Co3 K3A 91.4(5) . .
O45 Co3 K3A 102.1(4) . .
O44 Co3 K3A 110.7(4) . .
K3 Co3 K3A 75.76(15) 2_656 .
O41 Co3 K4 44.5(4) . 2_656
O38 Co3 K4 95.8(5) . 2_656
O45 Co3 K4 94.3(4) . 2_656
O44 Co3 K4 152.2(3) . 2_656
K3 Co3 K4 117.18(14) 2_656 2_656
K3A Co3 K4 43.11(16) . 2_656
O42 Co4 O43 88.8(5) . .
O42 Co4 O41 170.4(5) . .
O43 Co4 O41 93.3(5) . .
O42 Co4 O39 88.9(4) . .
O43 Co4 O39 177.4(4) . .
O41 Co4 O39 88.8(4) . .
O42 Co4 O40 97.0(5) . .
O43 Co4 O40 85.4(5) . .
O41 Co4 O40 92.5(6) . .
O39 Co4 O40 96.2(5) . .
O42 Co4 O47 76.9(4) . .
O43 Co4 O47 77.1(4) . .
O41 Co4 O47 94.4(4) . .
O39 Co4 O47 101.1(4) . .
O40 Co4 O47 161.5(5) . .
O42 Co4 K4 142.4(3) . 2_656
O43 Co4 K4 91.8(3) . 2_656
O41 Co4 K4 46.9(3) . 2_656
O39 Co4 K4 90.8(3) . 2_656
O40 Co4 K4 45.7(5) . 2_656
O47 Co4 K4 139.6(3) . 2_656
O28 Co1A O38 91.2(11) . .
O28 Co1A O34 97.2(11) . .
O38 Co1A O34 91.2(11) . .
O28 Co1A O14 170.2(13) . .
O38 Co1A O14 97.2(11) . .
O34 Co1A O14 87.5(11) . .
O28 Co1A O2 87.4(11) . .
O38 Co1A O2 177.7(13) . .
O34 Co1A O2 90.8(11) . .
O14 Co1A O2 84.0(9) . .
O28 Co1A O24 96.2(10) . .
O38 Co1A O24 104.2(9) . .
O34 Co1A O24 159.3(13) . .
O14 Co1A O24 77.0(7) . .
O2 Co1A O24 74.1(8) . .
O28 Co1A K3A 150.0(8) . .
O38 Co1A K3A 100.2(9) . .
O34 Co1A K3A 55.3(8) . .
O14 Co1A K3A 32.5(5) . .
O2 Co1A K3A 81.8(8) . .
O24 Co1A K3A 107.5(8) . .
O50 K1 O30 63.7(4) 2_557 2_557
O50 K1 O5W 78.3(6) 2_557 1_556
O30 K1 O5W 102.5(6) 2_557 1_556
O50 K1 O73 133.2(4) 2_557 1_565
O30 K1 O73 144.7(4) 2_557 1_565
O5W K1 O73 111.0(6) 1_556 1_565
O50 K1 O59 121.2(4) 2_557 1_565
O30 K1 O59 89.3(3) 2_557 1_565
O5W K1 O59 160.4(6) 1_556 1_565
O73 K1 O59 55.5(4) 1_565 1_565
O50 K1 O52 78.2(3) 2_557 1_565
O30 K1 O52 97.7(3) 2_557 1_565
O5W K1 O52 137.9(6) 1_556 1_565
O73 K1 O52 64.5(4) 1_565 1_565
O59 K1 O52 53.6(3) 1_565 1_565
O50 K1 O53 80.6(3) 2_557 1_565
O30 K1 O53 139.7(4) 2_557 1_565
O5W K1 O53 87.1(6) 1_556 1_565
O73 K1 O53 55.3(3) 1_565 1_565
O59 K1 O53 94.1(3) 1_565 1_565
O52 K1 O53 54.8(3) 1_565 1_565
O50 K1 W18 144.7(3) 2_557 1_565
O30 K1 W18 117.0(3) 2_557 1_565
O5W K1 W18 130.7(5) 1_556 1_565
O73 K1 W18 29.0(3) 1_565 1_565
O59 K1 W18 31.1(2) 1_565 1_565
O52 K1 W18 66.5(2) 1_565 1_565
O53 K1 W18 81.4(2) 1_565 1_565
O50 K1 W12 109.9(3) 2_557 1_565
O30 K1 W12 164.4(3) 2_557 1_565
O5W K1 W12 89.4(5) 1_556 1_565
O73 K1 W12 30.2(3) 1_565 1_565
O59 K1 W12 82.3(2) 1_565 1_565
O52 K1 W12 66.7(2) 1_565 1_565
O53 K1 W12 29.5(2) 1_565 1_565
W18 K1 W12 59.10(6) 1_565 1_565
O50 K1 W11 68.3(3) 2_557 1_565
O30 K1 W11 113.5(3) 2_557 1_565
O5W K1 W11 109.8(5) 1_556 1_565
O73 K1 W11 65.5(3) 1_565 1_565
O59 K1 W11 78.9(2) 1_565 1_565
O52 K1 W11 28.4(2) 1_565 1_565
O53 K1 W11 29.6(2) 1_565 1_565
W18 K1 W11 81.25(9) 1_565 1_565
W12 K1 W11 52.02(6) 1_565 1_565
O50 K1 W17 94.8(3) 2_557 1_565
O30 K1 W17 84.3(3) 2_557 1_565
O5W K1 W17 166.6(6) 1_556 1_565
O73 K1 W17 65.5(3) 1_565 1_565
O59 K1 W17 28.0(2) 1_565 1_565
O52 K1 W17 28.7(2) 1_565 1_565
O53 K1 W17 80.3(2) 1_565 1_565
W18 K1 W17 52.21(6) 1_565 1_565
W12 K1 W17 82.05(9) 1_565 1_565
W11 K1 W17 56.78(7) 1_565 1_565
O50 K1 Na1 56.9(4) 2_557 2_667
O30 K1 Na1 116.4(4) 2_557 2_667
O5W K1 Na1 46.9(6) 1_556 2_667
O73 K1 Na1 95.1(4) 1_565 2_667
O59 K1 Na1 140.0(4) 1_565 2_667
O52 K1 Na1 91.1(4) 1_565 2_667
O53 K1 Na1 46.3(3) 1_565 2_667
W18 K1 Na1 124.0(3) 1_565 2_667
W12 K1 Na1 64.9(3) 1_565 2_667
W11 K1 Na1 63.2(3) 1_565 2_667
W17 K1 Na1 119.7(3) 1_565 2_667
O58 K2 O8W 158.0(5) 2_656 2_676
O58 K2 O10W 70.5(5) 2_656 .
O8W K2 O10W 130.3(6) 2_676 .
O58 K2 O11W 94.1(6) 2_656 .
O8W K2 O11W 82.0(7) 2_676 .
O10W K2 O11W 85.6(7) . .
O58 K2 O10 79.3(4) 2_656 2_666
O8W K2 O10 79.0(5) 2_676 2_666
O10W K2 O10 140.7(5) . 2_666
O11W K2 O10 71.8(6) . 2_666
O58 K2 O26 65.7(4) 2_656 1_664
O8W K2 O26 102.8(5) 2_676 1_664
O10W K2 O26 118.4(5) . 1_664
O11W K2 O26 137.0(6) . 1_664
O10 K2 O26 67.4(4) 2_666 1_664
O58 K2 O20 130.5(4) 2_656 1_664
O8W K2 O20 70.6(5) 2_676 1_664
O10W K2 O20 68.8(5) . 1_664
O11W K2 O20 109.5(6) . 1_664
O10 K2 O20 148.8(4) 2_666 1_664
O26 K2 O20 112.4(4) 1_664 1_664
O58 K2 O22 103.8(4) 2_656 1_664
O8W K2 O22 82.8(5) 2_676 1_664
O10W K2 O22 96.6(5) . 1_664
O11W K2 O22 161.7(6) . 1_664
O10 K2 O22 115.0(4) 2_666 1_664
O26 K2 O22 57.0(3) 1_664 1_664
O20 K2 O22 55.4(3) 1_664 1_664
O58 K2 W6 116.8(3) 2_656 1_664
O8W K2 W6 79.1(4) 2_676 1_664
O10W K2 W6 77.6(4) . 1_664
O11W K2 W6 136.4(6) . 1_664
O10 K2 W6 140.2(3) 2_666 1_664
O26 K2 W6 85.7(3) 1_664 1_664
O20 K2 W6 26.9(3) 1_664 1_664
O22 K2 W6 29.1(2) 1_664 1_664
O58 K2 W7 78.0(3) 2_656 1_664
O8W K2 W7 99.3(4) 2_676 1_664
O10W K2 W7 106.1(5) . 1_664
O11W K2 W7 162.4(6) . 1_664
O10 K2 W7 91.1(3) 2_666 1_664
O26 K2 W7 25.5(2) 1_664 1_664
O20 K2 W7 87.3(3) 1_664 1_664
O22 K2 W7 32.4(2) 1_664 1_664
W6 K2 W7 60.46(7) 1_664 1_664
O58 K2 W17 20.3(3) 2_656 2_656
O8W K2 W17 151.8(5) 2_676 2_656
O10W K2 W17 64.0(4) . 2_656
O11W K2 W17 74.6(6) . 2_656
O10 K2 W17 78.9(3) 2_666 2_656
O26 K2 W17 84.5(3) 1_664 2_656
O20 K2 W17 132.2(3) 1_664 2_656
O22 K2 W17 122.7(2) 1_664 2_656
W6 K2 W17 129.02(12) 1_664 2_656
W7 K2 W17 98.38(10) 1_664 2_656
O58 K2 K8 134.3(4) 2_656 2_675
O8W K2 K8 40.7(5) 2_676 2_675
O10W K2 K8 133.2(5) . 2_675
O11W K2 K8 121.9(6) . 2_675
O10 K2 K8 86.0(3) 2_666 2_675
O26 K2 K8 68.7(4) 1_664 2_675
O20 K2 K8 66.6(3) 1_664 2_675
O22 K2 K8 45.5(3) 1_664 2_675
W6 K2 K8 56.12(19) 1_664 2_675
W7 K2 K8 59.1(2) 1_664 2_675
W17 K2 K8 152.8(2) 2_656 2_675
O34 K3 O44 79.9(7) 2_656 2_656
O34 K3 O27W 87.3(8) 2_656 .
O44 K3 O27W 167.1(8) 2_656 .
O34 K3 O23W 98.0(11) 2_656 .
O44 K3 O23W 86.7(9) 2_656 .
O27W K3 O23W 94.0(11) . .
O34 K3 O17W 174.4(8) 2_656 2_666
O44 K3 O17W 105.6(7) 2_656 2_666
O27W K3 O17W 87.3(8) . 2_666
O23W K3 O17W 83.8(10) . 2_666
O34 K3 O26W 93.0(9) 2_656 .
O44 K3 O26W 84.2(7) 2_656 .
O27W K3 O26W 97.7(9) . .
O23W K3 O26W 164.3(10) . .
O17W K3 O26W 86.3(8) 2_666 .
O34 K3 O25W 91.4(12) 2_656 .
O44 K3 O25W 100.9(11) 2_656 .
O27W K3 O25W 78.1(12) . .
O23W K3 O25W 17.0(11) . .
O17W K3 O25W 88.9(11) 2_666 .
O26W K3 O25W 173.7(11) . .
O34 K3 Co3 46.2(6) 2_656 2_656
O44 K3 Co3 41.5(5) 2_656 2_656
O27W K3 Co3 126.6(6) . 2_656
O23W K3 Co3 73.1(8) . 2_656
O17W K3 Co3 139.2(6) 2_666 2_656
O26W K3 Co3 107.5(6) . 2_656
O25W K3 Co3 78.7(10) . 2_656
O34 K3 W8 18.9(6) 2_656 2_656
O44 K3 W8 71.4(5) 2_656 2_656
O27W K3 W8 96.7(7) . 2_656
O23W K3 W8 113.5(8) . 2_656
O17W K3 W8 161.8(6) 2_666 2_656
O26W K3 W8 75.5(6) . 2_656
O25W K3 W8 109.4(10) . 2_656
Co3 K3 W8 48.85(12) 2_656 2_656
O34 K3 W13 98.7(5) 2_656 2_656
O44 K3 W13 19.0(5) 2_656 2_656
O27W K3 W13 173.8(6) . 2_656
O23W K3 W13 87.0(9) . 2_656
O17W K3 W13 86.7(5) 2_666 2_656
O26W K3 W13 80.3(6) . 2_656
O25W K3 W13 103.4(10) . 2_656
Co3 K3 W13 59.53(8) 2_656 2_656
W8 K3 W13 88.56(14) 2_656 2_656
O34 K3 K4 125.1(6) 2_656 2_656
O44 K3 K4 153.5(5) 2_656 2_656
O27W K3 K4 39.2(6) . 2_656
O23W K3 K4 97.1(8) . 2_656
O17W K3 K4 49.3(5) 2_666 2_656
O26W K3 K4 85.5(6) . 2_656
O25W K3 K4 88.3(10) . 2_656
Co3 K3 K4 163.49(16) 2_656 2_656
W8 K3 K4 129.02(19) 2_656 2_656
W13 K3 K4 134.62(15) 2_656 2_656
O34 K3 K10 117.3(6) 2_656 .
O44 K3 K10 70.1(5) 2_656 .
O27W K3 K10 117.7(7) . .
O23W K3 K10 132.0(9) . .
O17W K3 K10 64.3(6) 2_666 .
O26W K3 K10 32.3(6) . .
O25W K3 K10 146.6(10) . .
Co3 K3 K10 107.97(15) 2_656 .
W8 K3 K10 98.36(18) 2_656 .
W13 K3 K10 57.93(12) 2_656 .
K4 K3 K10 88.47(16) 2_656 .
O27W K3A O14 127.1(11) . .
O27W K3A O25W 113.8(16) . .
O14 K3A O25W 85.1(13) . .
O27W K3A O17W 109.7(11) . 2_666
O14 K3A O17W 110.9(8) . 2_666
O25W K3A O17W 106.5(14) . 2_666
O27W K3A O23W 117.0(13) . .
O14 K3A O23W 99.1(9) . .
O25W K3A O23W 22.7(12) . .
O17W K3A O23W 84.8(10) 2_666 .
O27W K3A O34 79.9(11) . .
O14 K3A O34 71.0(6) . .
O25W K3A O34 56.2(13) . .
O17W K3A O34 162.7(8) 2_666 .
O23W K3A O34 77.9(10) . .
O27W K3A K4 75.8(10) . 2_656
O14 K3A K4 79.3(4) . 2_656
O25W K3A K4 164.4(13) . 2_656
O17W K3A K4 80.1(6) 2_666 2_656
O23W K3A K4 163.0(9) . 2_656
O34 K3A K4 116.8(5) . 2_656
O27W K3A Co1A 108.0(10) . .
O14 K3A Co1A 34.8(5) . .
O25W K3A Co1A 64.5(13) . .
O17W K3A Co1A 141.4(7) 2_666 .
O23W K3A Co1A 85.7(9) . .
O34 K3A Co1A 36.5(5) . .
K4 K3A Co1A 101.4(4) 2_656 .
O27W K3A W4 140.8(10) . .
O14 K3A W4 23.1(4) . .
O25W K3A W4 92.8(12) . .
O17W K3A W4 87.9(6) 2_666 .
O23W K3A W4 98.8(8) . .
O34 K3A W4 93.4(5) . .
K4 K3A W4 73.1(2) 2_656 .
Co1A K3A W4 56.9(3) . .
O27W K3A Co3 59.6(9) . .
O14 K3A Co3 69.0(4) . .
O25W K3A Co3 99.8(13) . .
O17W K3A Co3 153.6(6) 2_666 .
O23W K3A Co3 121.6(9) . .
O34 K3A Co3 43.7(4) . .
K4 K3A Co3 73.9(2) 2_656 .
Co1A K3A Co3 51.4(4) . .
W4 K3A Co3 88.93(16) . .
O27W K3A K3A 59.1(9) . 2_656
O14 K3A K3A 115.2(5) . 2_656
O25W K3A K3A 54.8(12) . 2_656
O17W K3A K3A 127.0(6) 2_666 2_656
O23W K3A K3A 63.7(8) . 2_656
O34 K3A K3A 44.9(4) . 2_656
K4 K3A K3A 132.4(4) 2_656 2_656
Co1A K3A K3A 80.5(3) . 2_656
W4 K3A K3A 135.7(3) . 2_656
Co3 K3A K3A 70.83(19) . 2_656
K3A K4 O27W 30.7(5) 2_656 2_656
K3A K4 O40 142.2(4) 2_656 2_656
O27W K4 O40 135.4(6) 2_656 2_656
K3A K4 O17 91.8(4) 2_656 1_655
O27W K4 O17 76.3(6) 2_656 1_655
O40 K4 O17 122.0(4) 2_656 1_655
K3A K4 O41 86.8(3) 2_656 2_656
O27W K4 O41 74.1(5) 2_656 2_656
O40 K4 O41 61.8(4) 2_656 2_656
O17 K4 O41 122.5(4) 1_655 2_656
K3A K4 O13 126.8(4) 2_656 1_655
O27W K4 O13 157.4(6) 2_656 1_655
O40 K4 O13 60.7(4) 2_656 1_655
O17 K4 O13 110.1(4) 1_655 1_655
O41 K4 O13 116.1(4) 2_656 1_655
K3A K4 O16 130.0(4) 2_656 1_655
O27W K4 O16 130.7(6) 2_656 1_655
O40 K4 O16 86.1(4) 2_656 1_655
O17 K4 O16 56.4(4) 1_655 1_655
O41 K4 O16 141.8(4) 2_656 1_655
O13 K4 O16 54.2(4) 1_655 1_655
K3A K4 O28W 119.9(6) 2_656 .
O27W K4 O28W 89.2(7) 2_656 .
O40 K4 O28W 67.8(6) 2_656 .
O17 K4 O28W 66.1(6) 1_655 .
O41 K4 O28W 65.5(6) 2_656 .
O13 K4 O28W 113.3(7) 1_655 .
O16 K4 O28W 84.2(6) 1_655 .
K3A K4 O20W 106.8(5) 2_656 .
O27W K4 O20W 76.4(7) 2_656 .
O40 K4 O20W 75.1(5) 2_656 .
O17 K4 O20W 68.1(5) 1_655 .
O41 K4 O20W 57.6(5) 2_656 .
O13 K4 O20W 126.2(6) 1_655 .
O16 K4 O20W 96.3(5) 1_655 .
O28W K4 O20W 13.7(5) . .
K3A K4 O14 38.3(3) 2_656 2_656
O27W K4 O14 62.7(6) 2_656 2_656
O40 K4 O14 108.4(4) 2_656 2_656
O17 K4 O14 129.2(4) 1_655 2_656
O41 K4 O14 74.7(4) 2_656 2_656
O13 K4 O14 99.2(4) 1_655 2_656
O16 K4 O14 139.3(4) 1_655 2_656
O28W K4 O14 136.5(6) . 2_656
O20W K4 O14 124.0(5) . 2_656
K3A K4 O17W 40.1(4) 2_656 1_545
O27W K4 O17W 58.2(6) 2_656 1_545
O40 K4 O17W 161.5(5) 2_656 1_545
O17 K4 O17W 69.5(5) 1_655 1_545
O41 K4 O17W 126.9(5) 2_656 1_545
O13 K4 O17W 102.7(5) 1_655 1_545
O16 K4 O17W 90.1(5) 1_655 1_545
O28W K4 O17W 129.9(7) . 1_545
O20W K4 O17W 123.4(6) . 1_545
O14 K4 O17W 64.0(4) 2_656 1_545
K3A K4 O13 70.2(3) 2_656 2_656
O27W K4 O13 100.8(6) 2_656 2_656
O40 K4 O13 104.3(4) 2_656 2_656
O17 K4 O13 116.1(4) 1_655 2_656
O41 K4 O13 117.1(4) 2_656 2_656
O13 K4 O13 56.7(5) 1_655 2_656
O16 K4 O13 89.2(4) 1_655 2_656
O28W K4 O13 170.0(6) . 2_656
O20W K4 O13 174.5(5) . 2_656
O14 K4 O13 50.8(4) 2_656 2_656
O17W K4 O13 57.4(5) 1_545 2_656
O15W K5 O1 81.3(10) . 2_666
O15W K5 O1W 122.2(13) . 2_666
O1 K5 O1W 156.5(9) 2_666 2_666
O15W K5 O65 120.4(10) . 2_656
O1 K5 O65 87.7(5) 2_666 2_656
O1W K5 O65 81.8(8) 2_666 2_656
O15W K5 O63 75.0(10) . 2_656
O1 K5 O63 115.2(5) 2_666 2_656
O1W K5 O63 76.4(8) 2_666 2_656
O65 K5 O63 57.7(4) 2_656 2_656
O15W K5 O66 154.6(11) . 1_565
O1 K5 O66 75.7(5) 2_666 1_565
O1W K5 O66 81.0(8) 2_666 1_565
O65 K5 O66 69.7(4) 2_656 1_565
O63 K5 O66 124.7(4) 2_656 1_565
O15W K5 O71 60.4(10) . 2_656
O1 K5 O71 141.5(5) 2_666 2_656
O1W K5 O71 62.0(8) 2_666 2_656
O65 K5 O71 108.1(4) 2_656 2_656
O63 K5 O71 54.7(4) 2_656 2_656
O66 K5 O71 142.4(5) 1_565 2_656
O15W K5 O21W 90.9(12) . 2_666
O1 K5 O21W 85.9(8) 2_666 2_666
O1W K5 O21W 91.4(11) 2_666 2_666
O65 K5 O21W 146.7(8) 2_656 2_666
O63 K5 O21W 151.7(8) 2_656 2_666
O66 K5 O21W 77.1(8) 1_565 2_666
O71 K5 O21W 96.9(8) 2_656 2_666
O15W K5 O16W 44.5(10) . .
O1 K5 O16W 61.1(6) 2_666 .
O1W K5 O16W 136.0(9) 2_666 .
O65 K5 O16W 79.2(5) 2_656 .
O63 K5 O16W 59.8(5) 2_656 .
O66 K5 O16W 127.2(5) 1_565 .
O71 K5 O16W 87.0(5) 2_656 .
O21W K5 O16W 124.7(9) 2_666 .
O15W K5 W19 65.4(10) . 2_656
O1 K5 W19 133.9(4) 2_666 2_656
O1W K5 W19 65.8(8) 2_666 2_656
O65 K5 W19 83.2(3) 2_656 2_656
O63 K5 W19 28.1(2) 2_656 2_656
O66 K5 W19 139.8(4) 1_565 2_656
O71 K5 W19 26.6(3) 2_656 2_656
O21W K5 W19 123.6(7) 2_666 2_656
O16W K5 W19 72.7(4) . 2_656
O15W K5 W15 100.5(10) . 2_656
O1 K5 W15 100.3(4) 2_666 2_656
O1W K5 W15 78.6(8) 2_666 2_656
O65 K5 W15 25.3(3) 2_656 2_656
O63 K5 W15 32.4(2) 2_656 2_656
O66 K5 W15 94.0(3) 1_565 2_656
O71 K5 W15 84.8(3) 2_656 2_656
O21W K5 W15 167.7(8) 2_666 2_656
O16W K5 W15 67.5(4) . 2_656
W19 K5 W15 58.83(9) 2_656 2_656
O15W K5 K11 121.2(10) . .
O1 K5 K11 48.5(4) 2_666 .
O1W K5 K11 111.8(8) 2_666 .
O65 K5 K11 45.4(3) 2_656 .
O63 K5 K11 98.0(3) 2_656 .
O66 K5 K11 46.8(3) 1_565 .
O71 K5 K11 152.4(4) 2_656 .
O21W K5 K11 110.3(7) 2_666 .
O16W K5 K11 81.0(4) . .
W19 K5 K11 126.0(2) 2_656 .
W15 K5 K11 67.66(17) 2_656 .
O26 K6 O7W 70.2(9) 1_564 2_666
O26 K6 O10 66.1(4) 1_564 2_566
O7W K6 O10 123.5(10) 2_666 2_566
O26 K6 O16W 123.0(6) 1_564 1_455
O7W K6 O16W 157.1(10) 2_666 1_455
O10 K6 O16W 58.9(6) 2_566 1_455
O26 K6 O58 62.3(4) 1_564 2_556
O7W K6 O58 114.0(10) 2_666 2_556
O10 K6 O58 74.3(4) 2_566 2_556
O16W K6 O58 88.8(6) 1_455 2_556
O26 K6 Na1 68.2(5) 1_564 2_666
O7W K6 Na1 63.9(10) 2_666 2_666
O10 K6 Na1 124.7(5) 2_566 2_666
O16W K6 Na1 136.4(6) 1_455 2_666
O58 K6 Na1 57.6(5) 2_556 2_666
O26 K6 O57 116.4(4) 1_564 2_556
O7W K6 O57 133.5(10) 2_666 2_556
O10 K6 O57 98.0(4) 2_566 2_556
O16W K6 O57 61.1(5) 1_455 2_556
O58 K6 O57 54.2(3) 2_556 2_556
Na1 K6 O57 76.0(4) 2_666 2_556
O26 K6 O69 151.2(5) 1_564 2_556
O7W K6 O69 97.9(9) 2_666 2_556
O10 K6 O69 136.5(5) 2_566 2_556
O16W K6 O69 77.8(6) 1_455 2_556
O58 K6 O69 102.4(3) 2_556 2_556
Na1 K6 O69 83.0(5) 2_666 2_556
O57 K6 O69 52.8(3) 2_556 2_556
O26 K6 O7 88.6(4) 1_564 2_566
O7W K6 O7 92.7(10) 2_666 2_566
O10 K6 O7 53.2(4) 2_566 2_566
O16W K6 O7 70.6(6) 1_455 2_566
O58 K6 O7 127.1(4) 2_556 2_566
Na1 K6 O7 151.1(5) 2_666 2_566
O57 K6 O7 131.7(4) 2_556 2_566
O69 K6 O7 118.8(4) 2_556 2_566
O26 K6 K8 54.8(4) 1_564 .
O7W K6 K8 48.1(9) 2_666 .
O10 K6 K8 77.4(4) 2_566 .
O16W K6 K8 121.0(6) 1_455 .
O58 K6 K8 117.0(4) 2_556 .
Na1 K6 K8 100.2(5) 2_666 .
O57 K6 K8 171.1(4) 2_556 .
O69 K6 K8 135.3(4) 2_556 .
O7 K6 K8 51.1(4) 2_566 .
O26 K6 O6 128.6(4) 1_564 2_566
O7W K6 O6 81.7(10) 2_666 2_566
O10 K6 O6 98.9(4) 2_566 2_566
O16W K6 O6 75.6(6) 1_455 2_566
O58 K6 O6 164.2(5) 2_556 2_566
Na1 K6 O6 134.2(5) 2_666 2_566
O57 K6 O6 114.3(4) 2_556 2_566
O69 K6 O6 72.5(3) 2_556 2_566
O7 K6 O6 49.8(3) 2_566 2_566
K8 K6 O6 74.2(4) . 2_566
O26 K6 W17 88.2(3) 1_564 2_556
O7W K6 W17 130.9(9) 2_666 2_556
O10 K6 W17 81.8(3) 2_566 2_556
O16W K6 W17 71.0(5) 1_455 2_556
O58 K6 W17 26.0(2) 2_556 2_556
Na1 K6 W17 67.2(4) 2_666 2_556
O57 K6 W17 28.7(2) 2_556 2_556
O69 K6 W17 80.1(2) 2_556 2_556
O7 K6 W17 131.5(4) 2_566 2_556
K8 K6 W17 142.4(3) . 2_556
O6 K6 W17 140.4(4) 2_566 2_556
O24W K7 O42 108.2(8) . 2_556
O24W K7 O22W 101.9(9) . .
O42 K7 O22W 115.0(6) 2_556 .
O24W K7 O32 169.7(8) . 2_556
O42 K7 O32 78.5(4) 2_556 2_556
O22W K7 O32 81.6(5) . 2_556
O24W K7 O3W 87.4(9) . .
O42 K7 O3W 77.1(5) 2_556 .
O22W K7 O3W 160.7(7) . .
O32 K7 O3W 86.5(5) 2_556 .
O24W K7 O55 101.9(8) . 2_656
O42 K7 O55 129.7(4) 2_556 2_656
O22W K7 O55 96.4(6) . 2_656
O32 K7 O55 67.9(4) 2_556 2_656
O3W K7 O55 64.9(5) . 2_656
O24W K7 O70 68.6(8) . 2_656
O42 K7 O70 173.9(5) 2_556 2_656
O22W K7 O70 61.7(5) . 2_656
O32 K7 O70 105.4(4) 2_556 2_656
O3W K7 O70 107.6(5) . 2_656
O55 K7 O70 56.4(4) 2_656 2_656
O24W K7 O18W 77.4(10) . 2_666
O42 K7 O18W 61.7(7) 2_556 2_666
O22W K7 O18W 71.1(8) . 2_666
O32 K7 O18W 112.8(7) 2_556 2_666
O3W K7 O18W 127.8(8) . 2_666
O55 K7 O18W 166.9(7) 2_656 2_666
O70 K7 O18W 112.2(7) 2_656 2_666
O24W K7 W13 81.6(7) . 2_656
O42 K7 W13 154.5(4) 2_556 2_656
O22W K7 W13 84.7(5) . 2_656
O32 K7 W13 89.1(3) 2_556 2_656
O3W K7 W13 80.0(4) . 2_656
O55 K7 W13 26.2(3) 2_656 2_656
O70 K7 W13 31.5(2) 2_656 2_656
O18W K7 W13 143.6(6) 2_666 2_656
O24W K7 W16 89.7(7) . 2_556
O42 K7 W16 20.9(3) 2_556 2_556
O22W K7 W16 130.4(5) . 2_556
O32 K7 W16 95.4(3) 2_556 2_556
O3W K7 W16 65.6(4) . 2_556
O55 K7 W16 128.4(4) 2_656 2_556
O70 K7 W16 157.9(4) 2_656 2_556
O18W K7 W16 64.7(6) 2_666 2_556
W13 K7 W16 144.9(2) 2_656 2_556
O24W K7 K11 69.8(8) . 2_666
O42 K7 K11 103.4(3) 2_556 2_666
O22W K7 K11 39.7(5) . 2_666
O32 K7 K11 117.0(4) 2_556 2_666
O3W K7 K11 156.3(5) . 2_666
O55 K7 K11 124.7(4) 2_656 2_666
O70 K7 K11 70.7(3) 2_656 2_666
O18W K7 K11 42.5(6) 2_666 2_666
W13 K7 K11 102.12(18) 2_656 2_666
W16 K7 K11 106.6(2) 2_556 2_666
O7W K8 O8W 86.1(12) 2_666 1_554
O7W K8 O7 111.5(12) 2_666 2_566
O8W K8 O7 146.5(7) 1_554 2_566
O7W K8 O11 148.2(12) 2_666 2_566
O8W K8 O11 119.6(8) 1_554 2_566
O7 K8 O11 57.9(5) 2_566 2_566
O7W K8 O26 75.2(11) 2_666 1_564
O8W K8 O26 114.9(7) 1_554 1_564
O7 K8 O26 97.5(6) 2_566 1_564
O11 K8 O26 76.8(5) 2_566 1_564
O7W K8 O8 101.6(12) 2_666 2_566
O8W K8 O8 93.8(7) 1_554 2_566
O7 K8 O8 55.7(5) 2_566 2_566
O11 K8 O8 95.4(5) 2_566 2_566
O26 K8 O8 150.5(8) 1_564 2_566
O7W K8 O22 154.0(11) 2_666 2_566
O8W K8 O22 84.2(7) 1_554 2_566
O7 K8 O22 67.5(5) 2_566 2_566
O11 K8 O22 55.0(4) 2_566 2_566
O26 K8 O22 130.6(7) 1_564 2_566
O8 K8 O22 55.3(4) 2_566 2_566
O7W K8 O4W 21.8(12) 2_666 2_666
O8W K8 O4W 64.5(9) 1_554 2_666
O7 K8 O4W 131.4(10) 2_566 2_666
O11 K8 O4W 159.4(9) 2_566 2_666
O26 K8 O4W 83.3(8) 1_564 2_666
O8 K8 O4W 104.6(9) 2_566 2_666
O22 K8 O4W 142.6(9) 2_566 2_666
O7W K8 O11 100.4(11) 2_666 1_564
O8W K8 O11 69.5(6) 1_554 1_564
O7 K8 O11 130.2(6) 2_566 1_564
O11 K8 O11 74.7(5) 2_566 1_564
O26 K8 O11 54.4(4) 1_564 1_564
O8 K8 O11 151.3(7) 2_566 1_564
O22 K8 O11 98.6(6) 2_566 1_564
O4W K8 O11 89.4(8) 2_666 1_564
O7W K8 K6 57.6(11) 2_666 .
O8W K8 K6 143.3(7) 1_554 .
O7 K8 K6 63.3(5) 2_566 .
O11 K8 K6 93.7(5) 2_566 .
O26 K8 K6 55.0(4) 1_564 .
O8 K8 K6 98.0(6) 2_566 .
O22 K8 K6 130.6(6) 2_566 .
O4W K8 K6 79.0(8) 2_666 .
O11 K8 K6 109.3(4) 1_564 .
O7W K8 W7 74.9(10) 2_666 1_564
O8W K8 W7 87.0(6) 1_554 1_564
O7 K8 W7 124.3(5) 2_566 1_564
O11 K8 W7 87.3(4) 2_566 1_564
O26 K8 W7 28.1(3) 1_564 1_564
O8 K8 W7 176.3(7) 2_566 1_564
O22 K8 W7 128.4(6) 2_566 1_564
O4W K8 W7 72.5(8) 2_666 1_564
O11 K8 W7 32.1(2) 1_564 1_564
K6 K8 W7 79.2(3) . 1_564
O7W K8 W6 125.1(11) 2_666 2_566
O8W K8 W6 79.7(6) 1_554 2_566
O7 K8 W6 66.8(4) 2_566 2_566
O11 K8 W6 80.7(4) 2_566 2_566
O26 K8 W6 157.1(6) 1_564 2_566
O8 K8 W6 29.0(3) 2_566 2_566
O22 K8 W6 29.1(2) 2_566 2_566
O4W K8 W6 119.5(8) 2_666 2_566
O11 K8 W6 122.5(6) 1_564 2_566
K6 K8 W6 123.6(5) . 2_566
W7 K8 W6 154.5(6) 1_564 2_566
O68 K9 O16W 61.1(6) 2_656 .
O68 K9 K11 97.0(5) 2_656 .
O16W K9 K11 108.9(8) . .
O68 K9 O6 114.0(7) 2_656 2_666
O16W K9 O6 81.4(7) . 2_666
K11 K9 O6 148.1(5) . 2_666
O68 K9 O5 136.7(7) 2_656 2_666
O16W K9 O5 75.6(7) . 2_666
K11 K9 O5 97.5(5) . 2_666
O6 K9 O5 54.8(5) 2_666 2_666
O68 K9 O1 103.5(6) 2_656 2_666
O16W K9 O1 64.1(7) . 2_666
K11 K9 O1 57.3(5) . 2_666
O6 K9 O1 105.5(6) 2_666 2_666
O5 K9 O1 53.7(5) 2_666 2_666
O68 K9 O18W 64.4(7) 2_656 2_766
O16W K9 O18W 125.5(9) . 2_766
K11 K9 O18W 79.1(8) . 2_766
O6 K9 O18W 120.3(9) 2_666 2_766
O5 K9 O18W 158.8(8) 2_666 2_766
O1 K9 O18W 133.7(9) 2_666 2_766
O68 K9 W2 128.7(6) 2_656 2_666
O16W K9 W2 77.0(6) . 2_666
K11 K9 W2 125.1(4) . 2_666
O6 K9 W2 25.7(3) 2_666 2_666
O5 K9 W2 29.1(3) 2_666 2_666
O1 K9 W2 81.0(4) 2_666 2_666
O18W K9 W2 142.9(8) 2_766 2_666
O68 K9 W1 120.3(6) 2_656 2_666
O16W K9 W1 66.0(6) . 2_666
K11 K9 W1 75.5(4) . 2_666
O6 K9 W1 82.0(4) 2_666 2_666
O5 K9 W1 29.2(3) 2_666 2_666
O1 K9 W1 24.5(3) 2_666 2_666
O18W K9 W1 154.6(8) 2_766 2_666
W2 K9 W1 56.81(19) 2_666 2_666
O68 K9 W16 24.2(3) 2_656 2_656
O16W K9 W16 66.0(6) . 2_656
K11 K9 W16 119.0(4) . 2_656
O6 K9 W16 92.9(5) 2_666 2_656
O5 K9 W16 133.3(6) 2_666 2_656
O1 K9 W16 122.7(5) 2_666 2_656
O18W K9 W16 63.7(7) 2_766 2_656
W2 K9 W16 113.0(4) 2_666 2_656
W1 K9 W16 131.9(4) 2_666 2_656
O68 K9 W15 24.5(3) 2_656 2_656
O16W K9 W15 68.2(6) . 2_656
K11 K9 W15 72.7(3) . 2_656
O6 K9 W15 137.4(6) 2_666 2_656
O5 K9 W15 136.1(6) 2_666 2_656
O1 K9 W15 87.7(4) 2_666 2_656
O18W K9 W15 63.2(6) 2_766 2_656
W2 K9 W15 144.9(5) 2_666 2_656
W1 K9 W15 109.9(4) 2_666 2_656
W16 K9 W15 48.19(13) 2_656 2_656
O68 K9 K6 70.0(4) 2_656 1_655
O16W K9 K6 40.8(6) . 1_655
K11 K9 K6 149.7(5) . 1_655
O6 K9 K6 48.2(4) 2_666 1_655
O5 K9 K6 77.1(4) 2_666 1_655
O1 K9 K6 98.0(5) 2_666 1_655
O18W K9 K6 116.2(7) 2_766 1_655
W2 K9 K6 58.8(3) 2_666 1_655
W1 K9 K6 87.4(3) 2_666 1_655
W16 K9 K6 56.5(2) 2_656 1_655
W15 K9 K6 90.5(3) 2_656 1_655
O55 K10 O18 95.7(4) 2_656 2_556
O55 K10 O33 145.3(5) 2_656 2_556
O18 K10 O33 53.8(4) 2_556 2_556
O55 K10 O26W 75.5(6) 2_656 .
O18 K10 O26W 82.2(5) 2_556 .
O33 K10 O26W 83.3(5) 2_556 .
O55 K10 O21 133.5(5) 2_656 2_556
O18 K10 O21 62.8(4) 2_556 2_556
O33 K10 O21 52.3(3) 2_556 2_556
O26W K10 O21 133.9(6) . 2_556
O55 K10 O31 80.0(4) 2_656 2_556
O18 K10 O31 54.7(3) 2_556 2_556
O33 K10 O31 91.9(4) 2_556 2_556
O26W K10 O31 127.3(6) . 2_556
O21 K10 O31 53.7(3) 2_556 2_556
O55 K10 O35 101.4(5) 2_656 2_656
O18 K10 O35 137.1(5) 2_556 2_656
O33 K10 O35 93.9(5) 2_556 2_656
O26W K10 O35 64.9(6) . 2_656
O21 K10 O35 122.7(5) 2_556 2_656
O31 K10 O35 167.1(5) 2_556 2_656
O55 K10 W5 115.1(4) 2_656 2_556
O18 K10 W5 27.7(3) 2_556 2_556
O33 K10 W5 30.4(2) 2_556 2_556
O26W K10 W5 70.5(5) . 2_556
O21 K10 W5 64.6(3) 2_556 2_556
O31 K10 W5 79.3(3) 2_556 2_556
O35 K10 W5 111.0(4) 2_656 2_556
O55 K10 W10 106.3(4) 2_656 2_556
O18 K10 W10 64.6(3) 2_556 2_556
O33 K10 W10 77.5(3) 2_556 2_556
O26W K10 W10 146.8(5) . 2_556
O21 K10 W10 28.1(2) 2_556 2_556
O31 K10 W10 29.1(2) 2_556 2_556
O35 K10 W10 142.5(4) 2_656 2_556
W5 K10 W10 79.41(16) 2_556 2_556
O55 K10 W9 76.3(3) 2_656 2_556
O18 K10 W9 30.6(3) 2_556 2_556
O33 K10 W9 80.7(3) 2_556 2_556
O26W K10 W9 99.8(5) . 2_556
O21 K10 W9 65.0(3) 2_556 2_556
O31 K10 W9 28.4(2) 2_556 2_556
O35 K10 W9 164.4(4) 2_656 2_556
W5 K10 W9 58.11(13) 2_556 2_556
W10 K10 W9 50.72(11) 2_556 2_556
O55 K10 W6 156.6(4) 2_656 2_556
O18 K10 W6 64.0(3) 2_556 2_556
O33 K10 W6 27.7(2) 2_556 2_556
O26W K10 W6 110.8(5) . 2_556
O21 K10 W6 27.9(2) 2_556 2_556
O31 K10 W6 78.6(3) 2_556 2_556
O35 K10 W6 101.6(4) 2_656 2_556
W5 K10 W6 51.29(11) 2_556 2_556
W10 K10 W6 55.76(11) 2_556 2_556
W9 K10 W6 80.42(16) 2_556 2_556
O55 K10 W13 20.1(3) 2_656 2_656
O18 K10 W13 110.0(3) 2_556 2_656
O33 K10 W13 147.2(4) 2_556 2_656
O26W K10 W13 65.1(5) . 2_656
O21 K10 W13 152.7(3) 2_556 2_656
O31 K10 W13 99.9(3) 2_556 2_656
O35 K10 W13 81.3(4) 2_656 2_656
W5 K10 W13 122.4(2) 2_556 2_656
W10 K10 W13 124.7(2) 2_556 2_656
W9 K10 W13 95.29(18) 2_556 2_656
W6 K10 W13 173.6(3) 2_556 2_656
O22W K11 O65 139.8(6) 2_666 2_656
O22W K11 O18W 76.6(8) 2_666 .
O65 K11 O18W 140.1(8) 2_656 .
O22W K11 O66 71.2(5) 2_666 1_565
O65 K11 O66 71.9(4) 2_656 1_565
O18W K11 O66 125.6(8) . 1_565
O22W K11 O1 71.3(6) 2_666 2_666
O65 K11 O1 83.4(4) 2_656 2_666
O18W K11 O1 133.8(8) . 2_666
O66 K11 O1 73.5(5) 1_565 2_666
O22W K11 K9 115.6(6) 2_666 .
O65 K11 K9 76.2(4) 2_656 .
O18W K11 K9 105.6(8) . .
O66 K11 K9 127.5(5) 1_565 .
O1 K11 K9 62.3(5) 2_666 .
O22W K11 K5 96.3(5) 2_666 .
O65 K11 K5 46.2(3) 2_656 .
O18W K11 K5 172.7(8) . .
O66 K11 K5 49.2(4) 1_565 .
O1 K11 K5 42.9(3) 2_666 .
K9 K11 K5 78.7(4) . .
O22W K11 K7 39.4(5) 2_666 2_666
O65 K11 K7 142.6(4) 2_656 2_666
O18W K11 K7 49.3(7) . 2_666
O66 K11 K7 79.0(4) 1_565 2_666
O1 K11 K7 110.5(4) 2_666 2_666
K9 K11 K7 141.2(4) . 2_666
K5 K11 K7 123.9(3) . 2_666
O29W Na1 O53 71(2) . 2_657
O29W Na1 O5W 136(2) . 2_666
O53 Na1 O5W 85.6(7) 2_657 2_666
O29W Na1 O58 61(2) . 1_665
O53 Na1 O58 131.3(8) 2_657 1_665
O5W Na1 O58 135.4(8) 2_666 1_665
O29W Na1 K6 121(2) . 2_666
O53 Na1 K6 160.7(8) 2_657 2_666
O5W Na1 K6 92.4(8) 2_666 2_666
O58 Na1 K6 60.8(4) 1_665 2_666
O29W Na1 K1 96(2) . 2_667
O53 Na1 K1 47.3(3) 2_657 2_667
O5W Na1 K1 44.1(6) 2_666 2_667
O58 Na1 K1 141.5(7) 1_665 2_667
K6 Na1 K1 136.1(6) 2_666 2_667
W1 O1 K5 134.5(8) . 2_666
W1 O1 K11 136.2(7) . 2_666
K5 O1 K11 88.6(5) 2_666 2_666
W1 O1 K9 107.6(8) . 2_666
K5 O1 K9 101.4(5) 2_666 2_666
K11 O1 K9 60.4(5) 2_666 2_666
W1 O2 Co1A 113.2(7) . .
W1 O2 W8 119.9(7) . .
Co1A O2 W8 6.7(4) . .
W4 O3 W1 118.5(6) . .
W1 O4 W3 158.3(8) . .
W2 O5 W1 149.0(7) . .
W2 O5 K9 97.8(6) . 2_666
W1 O5 K9 101.1(6) . 2_666
W2 O6 K9 103.5(8) . 2_666
W2 O6 K6 104.7(6) . 2_566
K9 O6 K6 88.2(5) 2_666 2_566
W2 O7 W3 150.4(8) . .
W2 O7 K8 107.1(7) . 2_566
W3 O7 K8 101.0(6) . 2_566
W2 O7 K6 104.4(5) . 2_566
W3 O7 K6 95.6(4) . 2_566
K8 O7 K6 65.6(5) 2_566 2_566
W6 O8 W2 121.1(8) . .
W6 O8 K8 102.5(7) . 2_566
W2 O8 K8 100.1(6) . 2_566
W2 O9 W5 121.8(7) . .
W3 O10 K2 129.6(7) . 2_666
W3 O10 K6 115.7(7) . 2_566
K2 O10 K6 97.7(5) 2_666 2_566
W7 O11 W3 119.0(5) . .
W7 O11 K8 110.3(6) . 2_566
W3 O11 K8 102.4(6) . 2_566
W7 O11 K8 86.4(5) . 1_546
W3 O11 K8 132.1(6) . 1_546
K8 O11 K8 105.3(5) 2_566 1_546
W3 O12 Co1 110.3(9) . .
W3 O12 W8A 117.9(6) . .
Co1 O12 W8A 8.0(7) . .
W4 O13 K4 108.6(7) . 1_455
W4 O13 K4 92.1(6) . 2_656
K4 O13 K4 123.3(5) 1_455 2_656
W4 O14 K3A 132.2(7) . .
W4 O14 Co1A 112.5(7) . .
K3A O14 Co1A 112.7(7) . .
W4 O14 W8 119.1(6) . .
K3A O14 W8 106.1(6) . .
Co1A O14 W8 6.7(5) . .
W4 O14 K4 96.1(5) . 2_656
K3A O14 K4 62.3(4) . 2_656
Co1A O14 K4 133.5(8) . 2_656
W8 O14 K4 129.9(6) . 2_656
W4 O15 W9 156.8(7) . .
W5 O16 W4 148.6(7) . .
W5 O16 K4 96.1(5) . 1_455
W4 O16 K4 99.1(5) . 1_455
W5 O17 K4 104.3(6) . 1_455
W5 O18 W9 148.1(7) . .
W5 O18 K10 106.1(6) . 2_556
W9 O18 K10 105.0(5) . 2_556
Si1 O19 W5 123.8(6) . .
Si1 O19 W6 124.6(6) . .
W5 O19 W6 92.4(4) . .
Si1 O19 W2 123.5(6) . .
W5 O19 W2 92.1(4) . .
W6 O19 W2 91.1(4) . .
W6 O20 K2 102.0(5) . 1_446
W10 O21 W6 147.1(7) . .
W10 O21 K10 104.7(5) . 2_556
W6 O21 K10 107.2(5) . 2_556
W6 O22 W7 155.1(6) . .
W6 O22 K8 99.2(5) . 2_566
W7 O22 K8 101.8(5) . 2_566
W6 O22 K2 98.4(4) . 1_446
W7 O22 K2 95.5(4) . 1_446
K8 O22 K2 88.3(4) 2_566 1_446
Si1 O23 Co1 125.7(8) . .
Si1 O23 W7 126.5(6) . .
Co1 O23 W7 91.7(6) . .
Si1 O23 W3 125.8(6) . .
Co1 O23 W3 83.7(5) . .
W7 O23 W3 91.1(4) . .
Si1 O23 W8A 122.4(6) . .
Co1 O23 W8A 7.7(5) . .
W7 O23 W8A 89.2(4) . .
W3 O23 W8A 91.0(4) . .
Si1 O24 Co1A 118.3(10) . .
Si1 O24 W1 127.0(7) . .
Co1A O24 W1 93.2(7) . .
Si1 O24 W4 126.0(7) . .
Co1A O24 W4 90.5(7) . .
W1 O24 W4 92.0(4) . .
Si1 O24 W8 118.7(8) . .
Co1A O24 W8 0.9(7) . .
W1 O24 W8 92.4(5) . .
W4 O24 W8 90.8(5) . .
Si1 O25 Co2 122.7(6) . .
Si1 O25 W9 125.7(5) . .
Co2 O25 W9 90.8(4) . .
Si1 O25 W10 123.1(5) . .
Co2 O25 W10 93.1(3) . .
W9 O25 W10 92.0(4) . .
W7 O26 K2 110.0(5) . 1_446
W7 O26 K8 101.2(6) . 1_546
K2 O26 K8 131.9(5) 1_446 1_546
W7 O26 K6 146.3(6) . 1_546
K2 O26 K6 98.6(4) 1_446 1_546
K8 O26 K6 70.2(5) 1_546 1_546
W7 O27 W8A 116.9(5) . .
W7 O27 Co1 107.3(7) . .
W8A O27 Co1 12.1(4) . .
W8 O28 Co1A 8.2(5) . .
W8 O28 Co1 142.1(9) . .
Co1A O28 Co1 134.8(10) . .
W8 O28 W8A 142.9(7) . .
Co1A O28 W8A 137.4(9) . .
Co1 O28 W8A 12.7(4) . .
W10 O29 W7 153.3(6) . .
W10 O30 K1 158.8(6) . 2_557
W9 O31 W10 120.3(5) . .
W9 O31 K10 103.9(4) . 2_556
W10 O31 K10 102.4(4) . 2_556
W9 O32 K7 132.6(6) . 2_556
W5 O33 W6 119.7(6) . .
W5 O33 K10 99.8(5) . 2_556
W6 O33 K10 108.0(5) . 2_556
W8 O34 Co1A 2.7(8) . .
W8 O34 K3 138.9(12) . 2_656
Co1A O34 K3 141.6(13) . 2_656
W8 O34 K3A 90.9(8) . .
Co1A O34 K3A 88.3(10) . .
K3 O34 K3A 130.1(10) 2_656 .
W8A O35 Co1 9.8(4) . .
W8A O35 K10 147.6(9) . 2_656
Co1 O35 K10 150.4(10) . 2_656
W10 O36 W11 137.9(6) . .
W10 O36 Co2 111.3(5) . .
W11 O36 Co2 110.7(5) . .
W12 O37 W8A 122.1(6) . .
W12 O37 Co2 110.8(5) . .
W8A O37 Co2 125.7(6) . .
W12 O37 Co1 129.7(7) . .
W8A O37 Co1 7.9(6) . .
Co2 O37 Co1 118.8(7) . .
W8 O38 Co3 97.1(7) . .
W8 O38 Co1A 7.7(5) . .
Co3 O38 Co1A 103.3(9) . .
W8 O38 Co2 134.2(8) . .
Co3 O38 Co2 128.6(8) . .
Co1A O38 Co2 128.0(10) . .
W9 O39 Co2 110.1(5) . .
W9 O39 Co4 128.6(5) . .
Co2 O39 Co4 120.5(5) . .
Co4 O40 K4 103.0(6) . 2_656
Co3 O41 Co4 140.0(6) . .
Co3 O41 K4 111.6(5) . 2_656
Co4 O41 K4 102.5(5) . 2_656
W16 O42 Co4 115.2(6) . .
W16 O42 K7 126.4(6) . 2_556
Co4 O42 K7 118.4(5) . 2_556
W15 O43 Co4 113.3(5) . .
W13 O44 K3 138.8(9) . 2_656
W13 O44 Co3 115.0(7) . .
K3 O44 Co3 103.3(7) 2_656 .
W14 O45 Co3 118.8(6) . .
Si2 O46 Co2 123.9(6) . .
Si2 O46 W12 124.2(6) . .
Co2 O46 W12 91.5(4) . .
Si2 O46 W11 122.2(6) . .
Co2 O46 W11 94.0(4) . .
W12 O46 W11 92.2(4) . .
Si2 O47 Co4 124.5(6) . .
Si2 O47 W15 125.5(6) . .
Co4 O47 W15 89.8(4) . .
Si2 O47 W16 126.2(6) . .
Co4 O47 W16 88.7(4) . .
W15 O47 W16 90.8(4) . .
Si2 O48 W13 127.9(7) . .
Si2 O48 W14 127.1(6) . .
W13 O48 W14 93.2(4) . .
Si2 O49 W18 122.8(6) . .
Si2 O49 W17 125.6(6) . .
W18 O49 W17 92.9(4) . .
Si2 O49 W19 123.1(6) . .
W18 O49 W19 91.7(4) . .
W17 O49 W19 91.3(4) . .
W11 O50 K1 154.3(6) . 2_557
W11 O51 W16 153.3(6) . .
W11 O52 W17 148.3(6) . .
W11 O52 K1 104.5(4) . 1_545
W17 O52 K1 105.8(4) . 1_545
W12 O53 W11 120.8(5) . .
W12 O53 Na1 120.0(6) . 2_657
W11 O53 Na1 114.8(6) . 2_657
W12 O53 K1 101.8(4) . 1_545
W11 O53 K1 102.1(4) . 1_545
Na1 O53 K1 86.4(5) 2_657 1_545
W12 O54 W13 159.9(7) . .
W13 O55 K10 126.0(7) . 2_656
W13 O55 K7 105.4(7) . 2_656
K10 O55 K7 128.6(5) 2_656 2_656
W18 O56 W13 147.9(7) . .
W17 O57 W16 155.7(6) . .
W17 O57 K6 97.5(4) . 2_556
W16 O57 K6 101.4(4) . 2_556
W17 O58 K2 126.1(6) . 2_656
W17 O58 Na1 109.8(7) . 1_445
K2 O58 Na1 123.8(6) 2_656 1_445
W17 O58 K6 104.8(5) . 2_556
K2 O58 K6 96.2(4) 2_656 2_556
Na1 O58 K6 61.6(5) 1_445 2_556
W17 O59 W18 119.9(5) . .
W17 O59 K1 108.1(5) . 1_545
W18 O59 K1 100.2(4) . 1_545
W18 O61 W19 120.2(6) . .
W17 O62 W19 117.8(6) . .
W19 O63 W15 148.1(7) . .
W19 O63 K5 101.5(5) . 2_656
W15 O63 K5 96.8(4) . 2_656
W19 O64 W14 147.5(7) . .
W15 O65 K11 142.9(7) . 2_656
W15 O65 K5 110.4(6) . 2_656
K11 O65 K5 88.4(4) 2_656 2_656
W14 O66 K11 144.2(8) . 1_545
W14 O66 K5 129.5(8) . 1_545
K11 O66 K5 84.0(4) 1_545 1_545
W15 O67 W14 157.8(7) . .
W16 O68 W15 119.5(6) . .
W16 O68 K9 119.3(6) . 2_656
W15 O68 K9 119.1(6) . 2_656
W16 O69 K6 108.8(5) . 2_556
W14 O70 W13 117.4(6) . .
W14 O70 K7 145.0(6) . 2_656
W13 O70 K7 95.5(5) . 2_656
W19 O71 K5 101.8(6) . 2_656
W18 O73 W12 150.1(7) . .
W18 O73 K1 104.7(5) . 1_545
W12 O73 K1 104.7(5) . 1_545
O7W O4W K8 51(3) . 2_666
K1 O5W Na1 89.0(8) 1_554 2_666
O4W O7W K8 107(3) . 2_666
O4W O7W K6 168(4) . 2_666
K8 O7W K6 74.3(12) 2_666 2_666
K8 O8W K2 97.9(8) 1_556 2_676
K9 O16W K6 100.3(8) . 1_655
K9 O16W K5 91.4(7) . .
K6 O16W K5 168.0(9) 1_655 .
K3A O17W K3 57.6(6) 2_666 2_666
K3A O17W K4 59.8(5) 2_666 1_565
K3 O17W K4 100.1(7) 2_666 1_565
K11 O18W K7 88.2(9) . 2_666
K11 O18W K9 117.1(12) . 2_766
K7 O18W K9 117.1(11) 2_666 2_766
O28W O20W K4 80(3) . .
K7 O22W K11 100.9(7) . 2_666
O25W O23W K3 115(4) . .
O25W O23W K3A 73(4) . .
K3 O23W K3A 56.9(8) . .
O23W O25W K3A 84(4) . .
O23W O25W K3 48(3) . .
K3A O25W K3 50.3(10) . .
K3 O26W K10 123.8(9) . .
K3A O27W K3 65.8(9) . .
K3A O27W K4 73.5(9) . 2_656
K3 O27W K4 112.5(9) . 2_656
O20W O28W K4 86(3) . .
O23 Si1 O25 110.0(6) . .
O23 Si1 O24 110.4(6) . .
O25 Si1 O24 111.0(6) . .
O23 Si1 O19 108.9(6) . .
O25 Si1 O19 109.1(6) . .
O24 Si1 O19 107.3(7) . .
O47 Si2 O49 108.9(6) . .
O47 Si2 O48 111.4(6) . .
O49 Si2 O48 107.2(6) . .
O47 Si2 O46 108.9(6) . .
O49 Si2 O46 109.9(6) . .
O48 Si2 O46 110.6(6) . .
O1 W1 O2 99.6(8) . .
O1 W1 O4 102.3(6) . .
O2 W1 O4 96.0(7) . .
O1 W1 O3 98.3(6) . .
O2 W1 O3 92.1(6) . .
O4 W1 O3 156.2(5) . .
O1 W1 O5 97.6(7) . .
O2 W1 O5 162.7(6) . .
O4 W1 O5 81.8(6) . .
O3 W1 O5 83.9(6) . .
O1 W1 O24 172.5(5) . .
O2 W1 O24 79.3(6) . .
O4 W1 O24 85.2(5) . .
O3 W1 O24 74.3(5) . .
O5 W1 O24 83.3(5) . .
O1 W1 K9 47.9(6) . 2_666
O2 W1 K9 147.6(5) . 2_666
O4 W1 K9 91.2(6) . 2_666
O3 W1 K9 93.9(5) . 2_666
O5 W1 K9 49.7(4) . 2_666
O24 W1 K9 132.9(4) . 2_666
O1 W1 K5 27.9(5) . 2_666
O2 W1 K5 82.1(5) . 2_666
O4 W1 K5 82.8(4) . 2_666
O3 W1 K5 120.6(4) . 2_666
O5 W1 K5 114.4(4) . 2_666
O24 W1 K5 156.7(4) . 2_666
K9 W1 K5 67.4(2) 2_666 2_666
O6 W2 O7 101.1(7) . .
O6 W2 O5 103.9(7) . .
O7 W2 O5 89.2(6) . .
O6 W2 O9 101.5(7) . .
O7 W2 O9 156.4(6) . .
O5 W2 O9 91.7(6) . .
O6 W2 O8 97.9(7) . .
O7 W2 O8 86.5(6) . .
O5 W2 O8 158.2(5) . .
O9 W2 O8 84.0(6) . .
O6 W2 O19 168.7(6) . .
O7 W2 O19 84.2(5) . .
O5 W2 O19 86.0(5) . .
O9 W2 O19 72.3(5) . .
O8 W2 O19 72.4(5) . .
O6 W2 K8 83.5(6) . 2_566
O7 W2 K8 45.1(5) . 2_566
O5 W2 K8 133.9(5) . 2_566
O9 W2 K8 132.0(5) . 2_566
O8 W2 K8 48.2(5) . 2_566
O19 W2 K8 93.6(4) . 2_566
O6 W2 K9 50.8(7) . 2_666
O7 W2 K9 97.8(5) . 2_666
O5 W2 K9 53.1(5) . 2_666
O9 W2 K9 101.5(5) . 2_666
O8 W2 K9 148.6(5) . 2_666
O19 W2 K9 138.9(4) . 2_666
K8 W2 K9 116.9(3) 2_566 2_666
O6 W2 K6 51.4(5) . 2_566
O7 W2 K6 49.7(4) . 2_566
O5 W2 K6 100.6(4) . 2_566
O9 W2 K6 152.2(5) . 2_566
O8 W2 K6 92.8(4) . 2_566
O19 W2 K6 132.9(3) . 2_566
K8 W2 K6 49.1(3) 2_566 2_566
K9 W2 K6 67.9(3) 2_666 2_566
O10 W3 O12 101.9(6) . .
O10 W3 O11 101.5(6) . .
O12 W3 O11 93.7(5) . .
O10 W3 O4 99.7(6) . .
O12 W3 O4 92.0(6) . .
O11 W3 O4 156.4(5) . .
O10 W3 O7 94.8(6) . .
O12 W3 O7 162.7(5) . .
O11 W3 O7 87.3(5) . .
O4 W3 O7 80.6(6) . .
O10 W3 O23 175.4(6) . .
O12 W3 O23 79.7(5) . .
O11 W3 O23 74.1(4) . .
O4 W3 O23 84.5(5) . .
O7 W3 O23 84.0(5) . .
O10 W3 Co1 137.1(6) . .
O12 W3 Co1 35.3(5) . .
O11 W3 Co1 84.3(5) . .
O4 W3 Co1 87.3(6) . .
O7 W3 Co1 128.0(5) . .
O23 W3 Co1 44.4(5) . .
O10 W3 K8 81.0(6) . 2_566
O12 W3 K8 139.9(5) . 2_566
O11 W3 K8 47.4(4) . 2_566
O4 W3 K8 127.3(6) . 2_566
O7 W3 K8 47.2(5) . 2_566
O23 W3 K8 95.0(4) . 2_566
Co1 W3 K8 127.3(5) . 2_566
O10 W3 K6 41.3(5) . 2_566
O12 W3 K6 143.0(4) . 2_566
O11 W3 K6 92.0(3) . 2_566
O4 W3 K6 97.1(5) . 2_566
O7 W3 K6 54.0(4) . 2_566
O23 W3 K6 136.7(3) . 2_566
Co1 W3 K6 175.5(4) . 2_566
K8 W3 K6 50.3(3) 2_566 2_566
O13 W4 O14 101.4(7) . .
O13 W4 O15 102.8(6) . .
O14 W4 O15 92.3(5) . .
O13 W4 O3 97.5(6) . .
O14 W4 O3 92.9(6) . .
O15 W4 O3 157.6(5) . .
O13 W4 O16 95.6(7) . .
O14 W4 O16 163.0(5) . .
O15 W4 O16 83.1(5) . .
O3 W4 O16 85.6(6) . .
O13 W4 O24 171.7(6) . .
O14 W4 O24 79.7(5) . .
O15 W4 O24 85.3(5) . .
O3 W4 O24 74.2(5) . .
O16 W4 O24 83.6(5) . .
O13 W4 K3A 77.6(6) . .
O14 W4 K3A 24.7(4) . .
O15 W4 K3A 104.1(4) . .
O3 W4 K3A 89.3(4) . .
O16 W4 K3A 170.9(4) . .
O24 W4 K3A 102.3(4) . .
O13 W4 K4 60.8(6) . 2_656
O14 W4 K4 55.0(4) . 2_656
O15 W4 K4 68.8(4) . 2_656
O3 W4 K4 130.9(4) . 2_656
O16 W4 K4 136.1(4) . 2_656
O24 W4 K4 124.9(4) . 2_656
K3A W4 K4 45.24(17) . 2_656
O13 W4 K4 46.6(6) . 1_455
O14 W4 K4 145.4(4) . 1_455
O15 W4 K4 84.6(3) . 1_455
O3 W4 K4 103.0(4) . 1_455
O16 W4 K4 50.7(4) . 1_455
O24 W4 K4 134.0(4) . 1_455
K3A W4 K4 123.74(16) . 1_455
K4 W4 K4 92.38(15) 2_656 1_455
O17 W5 O18 102.5(6) . .
O17 W5 O16 101.1(6) . .
O18 W5 O16 90.0(6) . .
O17 W5 O9 98.2(6) . .
O18 W5 O9 158.9(5) . .
O16 W5 O9 89.7(6) . .
O17 W5 O33 98.2(6) . .
O18 W5 O33 87.7(5) . .
O16 W5 O33 160.6(5) . .
O9 W5 O33 85.6(6) . .
O17 W5 O19 169.2(6) . .
O18 W5 O19 85.4(4) . .
O16 W5 O19 86.1(5) . .
O9 W5 O19 73.6(5) . .
O33 W5 O19 74.5(4) . .
O17 W5 K4 49.0(5) . 1_455
O18 W5 K4 90.3(4) . 1_455
O16 W5 K4 53.5(4) . 1_455
O9 W5 K4 106.3(4) . 1_455
O33 W5 K4 145.7(4) . 1_455
O19 W5 K4 139.4(3) . 1_455
O17 W5 K10 82.7(5) . 2_556
O18 W5 K10 46.2(4) . 2_556
O16 W5 K10 135.0(4) . 2_556
O9 W5 K10 134.6(5) . 2_556
O33 W5 K10 49.8(4) . 2_556
O19 W5 K10 98.0(3) . 2_556
K4 W5 K10 107.78(17) 1_455 2_556
O20 W6 O22 102.0(5) . .
O20 W6 O8 100.3(6) . .
O22 W6 O8 94.2(5) . .
O20 W6 O21 101.0(5) . .
O22 W6 O21 85.6(5) . .
O8 W6 O21 158.2(6) . .
O20 W6 O33 99.7(6) . .
O22 W6 O33 157.0(5) . .
O8 W6 O33 89.1(6) . .
O21 W6 O33 83.1(5) . .
O20 W6 O19 171.8(5) . .
O22 W6 O19 85.5(5) . .
O8 W6 O19 75.5(6) . .
O21 W6 O19 82.8(4) . .
O33 W6 O19 73.3(5) . .
O20 W6 K8 87.1(5) . 2_566
O22 W6 K8 51.6(4) . 2_566
O8 W6 K8 48.5(5) . 2_566
O21 W6 K8 137.1(4) . 2_566
O33 W6 K8 137.5(4) . 2_566
O19 W6 K8 95.1(4) . 2_566
O20 W6 K2 51.1(4) . 1_446
O22 W6 K2 52.5(4) . 1_446
O8 W6 K2 112.1(5) . 1_446
O21 W6 K2 85.0(3) . 1_446
O33 W6 K2 145.3(4) . 1_446
O19 W6 K2 137.0(3) . 1_446
K8 W6 K2 67.6(3) 2_566 1_446
O20 W6 K10 85.9(5) . 2_556
O22 W6 K10 130.2(3) . 2_556
O8 W6 K10 133.1(5) . 2_556
O21 W6 K10 45.0(4) . 2_556
O33 W6 K10 44.2(4) . 2_556
O19 W6 K10 91.8(3) . 2_556
K8 W6 K10 173.0(3) 2_566 2_556
K2 W6 K10 107.81(15) 1_446 2_556
O26 W7 O27 102.2(5) . .
O26 W7 O11 98.7(5) . .
O27 W7 O11 93.1(5) . .
O26 W7 O29 100.5(5) . .
O27 W7 O29 95.9(5) . .
O11 W7 O29 156.6(4) . .
O26 W7 O22 94.8(5) . .
O27 W7 O22 163.1(5) . .
O11 W7 O22 85.0(4) . .
O29 W7 O22 80.1(4) . .
O26 W7 O23 173.1(5) . .
O27 W7 O23 80.6(4) . .
O11 W7 O23 74.7(4) . .
O29 W7 O23 85.5(4) . .
O22 W7 O23 82.7(4) . .
O26 W7 K8 50.7(5) . 1_546
O27 W7 K8 71.5(4) . 1_546
O11 W7 K8 61.6(4) . 1_546
O29 W7 K8 141.8(4) . 1_546
O22 W7 K8 121.3(4) . 1_546
O23 W7 K8 125.5(4) . 1_546
O26 W7 K2 44.6(4) . 1_446
O27 W7 K2 144.0(3) . 1_446
O11 W7 K2 104.0(3) . 1_446
O29 W7 K2 80.9(3) . 1_446
O22 W7 K2 52.1(3) . 1_446
O23 W7 K2 134.2(3) . 1_446
K8 W7 K2 88.9(3) 1_546 1_446
O26 W7 K8 82.8(5) . 2_566
O27 W7 K8 134.9(4) . 2_566
O11 W7 K8 42.4(4) . 2_566
O29 W7 K8 127.6(4) . 2_566
O22 W7 K8 47.7(3) . 2_566
O23 W7 K8 90.8(4) . 2_566
K8 W7 K8 78.5(4) 1_546 2_566
K2 W7 K8 65.2(2) 1_446 2_566
O34 W8 O28 107.8(8) . .
O34 W8 O38 99.6(8) . .
O28 W8 O38 92.4(7) . .
O34 W8 O14 91.6(8) . .
O28 W8 O14 157.9(6) . .
O38 W8 O14 94.8(6) . .
O34 W8 O2 96.0(8) . .
O28 W8 O2 86.5(6) . .
O38 W8 O2 163.9(6) . .
O14 W8 O2 80.8(5) . .
O34 W8 O24 157.1(7) . .
O28 W8 O24 88.4(5) . .
O38 W8 O24 95.7(5) . .
O14 W8 O24 70.1(4) . .
O2 W8 O24 68.2(5) . .
O34 W8 K3 22.2(7) . 2_656
O28 W8 K3 86.1(4) . 2_656
O38 W8 K3 96.3(5) . 2_656
O14 W8 K3 113.7(4) . 2_656
O2 W8 K3 99.7(4) . 2_656
O24 W8 K3 167.1(4) . 2_656
O32 W9 O39 100.4(5) . .
O32 W9 O15 100.7(5) . .
O39 W9 O15 93.6(5) . .
O32 W9 O31 98.6(5) . .
O39 W9 O31 93.7(4) . .
O15 W9 O31 157.8(5) . .
O32 W9 O18 96.5(5) . .
O39 W9 O18 163.2(4) . .
O15 W9 O18 82.7(5) . .
O31 W9 O18 84.3(5) . .
O32 W9 O25 173.0(5) . .
O39 W9 O25 81.0(4) . .
O15 W9 O25 86.1(4) . .
O31 W9 O25 74.4(4) . .
O18 W9 O25 82.3(4) . .
O32 W9 K10 79.6(4) . 2_556
O39 W9 K10 140.0(3) . 2_556
O15 W9 K10 126.0(4) . 2_556
O31 W9 K10 47.7(3) . 2_556
O18 W9 K10 44.4(4) . 2_556
O25 W9 K10 94.8(3) . 2_556
O30 W10 O29 102.1(5) . .
O30 W10 O21 99.3(5) . .
O29 W10 O21 89.7(5) . .
O30 W10 O31 100.2(5) . .
O29 W10 O31 157.6(5) . .
O21 W10 O31 89.1(5) . .
O30 W10 O36 97.7(5) . .
O29 W10 O36 87.9(4) . .
O21 W10 O36 163.0(5) . .
O31 W10 O36 86.8(4) . .
O30 W10 O25 171.8(4) . .
O29 W10 O25 84.4(4) . .
O21 W10 O25 85.6(4) . .
O31 W10 O25 73.2(4) . .
O36 W10 O25 77.4(4) . .
O30 W10 K10 83.8(4) . 2_556
O29 W10 K10 136.6(3) . 2_556
O21 W10 K10 47.2(4) . 2_556
O31 W10 K10 48.6(3) . 2_556
O36 W10 K10 134.4(3) . 2_556
O25 W10 K10 94.9(3) . 2_556
O50 W11 O51 101.7(5) . .
O50 W11 O52 100.9(5) . .
O51 W11 O52 89.1(5) . .
O50 W11 O53 100.3(5) . .
O51 W11 O53 157.8(5) . .
O52 W11 O53 89.3(5) . .
O50 W11 O36 96.0(5) . .
O51 W11 O36 89.0(4) . .
O52 W11 O36 163.0(4) . .
O53 W11 O36 86.1(4) . .
O50 W11 O46 170.3(5) . .
O51 W11 O46 85.0(4) . .
O52 W11 O46 86.2(4) . .
O53 W11 O46 72.9(4) . .
O36 W11 O46 76.8(4) . .
O50 W11 K1 86.1(4) . 1_545
O51 W11 K1 136.1(3) . 1_545
O52 W11 K1 47.2(3) . 1_545
O53 W11 K1 48.2(3) . 1_545
O36 W11 K1 133.6(3) . 1_545
O46 W11 K1 94.1(3) . 1_545
O72 W12 O37 101.4(5) . .
O72 W12 O54 103.4(6) . .
O37 W12 O54 91.9(5) . .
O72 W12 O53 97.5(5) . .
O37 W12 O53 93.9(4) . .
O54 W12 O53 156.7(5) . .
O72 W12 O73 96.9(6) . .
O37 W12 O73 161.5(5) . .
O54 W12 O73 81.4(5) . .
O53 W12 O73 86.0(5) . .
O72 W12 O46 171.6(5) . .
O37 W12 O46 79.3(4) . .
O54 W12 O46 84.9(5) . .
O53 W12 O46 74.1(4) . .
O73 W12 O46 82.9(5) . .
O72 W12 K1 78.9(4) . 1_545
O37 W12 K1 141.6(3) . 1_545
O54 W12 K1 125.8(4) . 1_545
O53 W12 K1 48.7(3) . 1_545
O73 W12 K1 45.2(3) . 1_545
O46 W12 K1 95.3(3) . 1_545
O55 W13 O44 101.2(8) . .
O55 W13 O54 100.9(6) . .
O44 W13 O54 94.9(6) . .
O55 W13 O70 98.7(6) . .
O44 W13 O70 95.0(6) . .
O54 W13 O70 155.9(5) . .
O55 W13 O56 92.3(7) . .
O44 W13 O56 166.4(6) . .
O54 W13 O56 80.7(5) . .
O70 W13 O56 84.6(5) . .
O55 W13 O48 170.5(6) . .
O44 W13 O48 85.2(6) . .
O54 W13 O48 85.4(5) . .
O70 W13 O48 73.6(5) . .
O56 W13 O48 81.7(5) . .
O55 W13 K3 80.3(6) . 2_656
O44 W13 K3 22.2(5) . 2_656
O54 W13 K3 106.3(4) . 2_656
O70 W13 K3 90.8(4) . 2_656
O56 W13 K3 170.6(3) . 2_656
O48 W13 K3 104.8(4) . 2_656
O55 W13 K7 48.5(5) . 2_656
O44 W13 K7 116.1(5) . 2_656
O54 W13 K7 138.2(4) . 2_656
O70 W13 K7 52.9(4) . 2_656
O56 W13 K7 74.3(3) . 2_656
O48 W13 K7 122.4(3) . 2_656
K3 W13 K7 96.38(14) 2_656 2_656
O55 W13 K10 33.9(5) . 2_656
O44 W13 K10 87.3(5) . 2_656
O54 W13 K10 71.4(4) . 2_656
O70 W13 K10 131.0(4) . 2_656
O56 W13 K10 103.3(4) . 2_656
O48 W13 K10 154.9(3) . 2_656
K3 W13 K10 73.73(15) 2_656 2_656
K7 W13 K10 82.33(16) 2_656 2_656
O66 W14 O45 102.7(7) . .
O66 W14 O70 97.1(6) . .
O45 W14 O70 96.5(7) . .
O66 W14 O67 100.5(6) . .
O45 W14 O67 93.5(7) . .
O70 W14 O67 157.3(5) . .
O66 W14 O64 93.6(6) . .
O45 W14 O64 163.5(5) . .
O70 W14 O64 84.2(6) . .
O67 W14 O64 80.6(6) . .
O66 W14 O48 170.9(6) . .
O45 W14 O48 81.9(5) . .
O70 W14 O48 74.4(5) . .
O67 W14 O48 86.9(5) . .
O64 W14 O48 82.4(5) . .
O65 W15 O43 102.8(6) . .
O65 W15 O67 101.8(6) . .
O43 W15 O67 93.8(6) . .
O65 W15 O68 97.8(6) . .
O43 W15 O68 94.2(5) . .
O67 W15 O68 156.6(5) . .
O65 W15 O63 95.1(6) . .
O43 W15 O63 162.1(5) . .
O67 W15 O63 81.7(6) . .
O68 W15 O63 84.0(5) . .
O65 W15 O47 172.0(5) . .
O43 W15 O47 79.8(4) . .
O67 W15 O47 85.5(4) . .
O68 W15 O47 74.4(4) . .
O63 W15 O47 82.6(4) . .
O65 W15 K5 44.3(5) . 2_656
O43 W15 K5 147.1(4) . 2_656
O67 W15 K5 94.7(4) . 2_656
O68 W15 K5 90.4(4) . 2_656
O63 W15 K5 50.8(3) . 2_656
O47 W15 K5 132.6(3) . 2_656
O65 W15 K9 61.8(5) . 2_656
O43 W15 K9 96.7(4) . 2_656
O67 W15 K9 162.2(5) . 2_656
O68 W15 K9 36.4(4) . 2_656
O63 W15 K9 92.4(4) . 2_656
O47 W15 K9 110.6(3) . 2_656
K5 W15 K9 68.9(2) 2_656 2_656
O69 W16 O42 103.1(6) . .
O69 W16 O68 97.9(6) . .
O42 W16 O68 93.3(5) . .
O69 W16 O51 103.2(5) . .
O42 W16 O51 94.1(5) . .
O68 W16 O51 155.4(5) . .
O69 W16 O57 96.3(5) . .
O42 W16 O57 160.6(5) . .
O68 W16 O57 83.9(5) . .
O51 W16 O57 81.2(4) . .
O69 W16 O47 171.8(5) . .
O42 W16 O47 79.2(5) . .
O68 W16 O47 74.1(4) . .
O51 W16 O47 84.4(4) . .
O57 W16 O47 81.6(4) . .
O69 W16 K7 70.9(5) . 2_556
O42 W16 K7 32.6(4) . 2_556
O68 W16 K7 102.3(4) . 2_556
O51 W16 K7 96.5(3) . 2_556
O57 W16 K7 166.2(3) . 2_556
O47 W16 K7 111.8(3) . 2_556
O69 W16 K6 47.4(5) . 2_556
O42 W16 K6 149.8(4) . 2_556
O68 W16 K6 86.0(4) . 2_556
O51 W16 K6 98.9(4) . 2_556
O57 W16 K6 49.4(3) . 2_556
O47 W16 K6 129.0(3) . 2_556
K7 W16 K6 118.17(14) 2_556 2_556
O69 W16 K9 61.8(5) . 2_656
O42 W16 K9 96.1(4) . 2_656
O68 W16 K9 36.4(4) . 2_656
O51 W16 K9 163.5(4) . 2_656
O57 W16 K9 93.0(4) . 2_656
O47 W16 K9 110.3(4) . 2_656
K7 W16 K9 85.3(3) 2_556 2_656
K6 W16 K9 66.1(3) 2_556 2_656
O58 W17 O57 101.8(5) . .
O58 W17 O62 99.8(6) . .
O57 W17 O62 94.0(5) . .
O58 W17 O59 100.5(5) . .
O57 W17 O59 156.4(5) . .
O62 W17 O59 89.5(5) . .
O58 W17 O52 100.2(5) . .
O57 W17 O52 84.9(5) . .
O62 W17 O52 159.8(5) . .
O59 W17 O52 83.8(4) . .
O58 W17 O49 173.1(5) . .
O57 W17 O49 84.5(4) . .
O62 W17 O49 76.6(5) . .
O59 W17 O49 73.7(4) . .
O52 W17 O49 83.2(4) . .
O58 W17 K6 49.2(4) . 2_556
O57 W17 K6 53.8(4) . 2_556
O62 W17 K6 91.9(4) . 2_556
O59 W17 K6 149.4(3) . 2_556
O52 W17 K6 103.5(3) . 2_556
O49 W17 K6 136.1(3) . 2_556
O58 W17 K1 86.7(4) . 1_545
O57 W17 K1 130.4(3) . 1_545
O62 W17 K1 133.0(4) . 1_545
O59 W17 K1 43.9(3) . 1_545
O52 W17 K1 45.6(3) . 1_545
O49 W17 K1 91.5(3) . 1_545
K6 W17 K1 124.41(14) 2_556 1_545
O58 W17 K2 33.5(4) . 2_656
O57 W17 K2 117.0(3) . 2_656
O62 W17 K2 69.5(4) . 2_656
O59 W17 K2 86.0(3) . 2_656
O52 W17 K2 128.7(3) . 2_656
O49 W17 K2 140.5(3) . 2_656
K6 W17 K2 66.04(12) 2_556 2_656
K1 W17 K2 96.91(9) 1_545 2_656
O60 W18 O56 102.7(7) . .
O60 W18 O73 103.1(6) . .
O56 W18 O73 90.0(5) . .
O60 W18 O61 98.1(6) . .
O56 W18 O61 90.9(6) . .
O73 W18 O61 158.1(5) . .
O60 W18 O59 98.0(6) . .
O56 W18 O59 159.3(5) . .
O73 W18 O59 86.7(5) . .
O61 W18 O59 84.7(6) . .
O60 W18 O49 168.7(6) . .
O56 W18 O49 86.0(5) . .
O73 W18 O49 83.9(5) . .
O61 W18 O49 74.4(4) . .
O59 W18 O49 73.3(4) . .
O60 W18 K1 82.9(5) . 1_545
O56 W18 K1 135.4(4) . 1_545
O73 W18 K1 46.3(4) . 1_545
O61 W18 K1 132.7(5) . 1_545
O59 W18 K1 48.7(3) . 1_545
O49 W18 K1 96.0(3) . 1_545
O71 W19 O63 101.8(6) . .
O71 W19 O64 104.1(6) . .
O63 W19 O64 91.9(6) . .
O71 W19 O61 100.0(6) . .
O63 W19 O61 156.1(5) . .
O64 W19 O61 92.2(6) . .
O71 W19 O62 94.4(6) . .
O63 W19 O62 85.9(5) . .
O64 W19 O62 161.3(5) . .
O61 W19 O62 82.7(6) . .
O71 W19 O49 167.2(6) . .
O63 W19 O49 83.5(5) . .
O64 W19 O49 87.1(5) . .
O61 W19 O49 73.1(4) . .
O62 W19 O49 74.2(4) . .
O71 W19 K5 51.5(5) . 2_656
O63 W19 K5 50.3(4) . 2_656
O64 W19 K5 101.1(4) . 2_656
O61 W19 K5 150.7(4) . 2_656
O62 W19 K5 91.8(4) . 2_656
O49 W19 K5 133.0(3) . 2_656
O35 W8A O37 104.2(7) . .
O35 W8A O28 96.4(7) . .
O37 W8A O28 94.1(5) . .
O35 W8A O27 100.2(7) . .
O37 W8A O27 87.5(5) . .
O28 W8A O27 162.3(5) . .
O35 W8A O12 87.5(7) . .
O37 W8A O12 167.1(5) . .
O28 W8A O12 90.0(5) . .
O27 W8A O12 84.9(5) . .
O35 W8A O23 158.2(7) . .
O37 W8A O23 96.4(5) . .
O28 W8A O23 89.1(5) . .
O27 W8A O23 73.2(5) . .
O12 W8A O23 71.3(4) . .

loop_
_geom_bond_atom_site_label_1
_geom_bond_atom_site_label_2
_geom_bond_distance
_geom_bond_site_symmetry_2
Co1 O12 1.823(19) .
Co1 O28 1.98(2) .
Co1 O23 2.08(2) .
Co1 O27 2.12(2) .
Co1 O35 2.23(2) .
Co1 O37 2.315(17) .
Co1 W3 2.957(13) .
Co2 O38 1.958(15) .
Co2 O37 2.065(11) .
Co2 O36 2.075(11) .
Co2 O39 2.094(11) .
Co2 O46 2.215(12) .
Co2 O25 2.227(10) .
Co3 O41 1.709(12) .
Co3 O38 1.937(15) .
Co3 O45 2.281(14) .
Co3 O44 2.353(18) .
Co3 K3 3.456(5) 2_656
Co3 K3A 3.639(8) .
Co3 K4 3.925(7) 2_656
Co4 O42 2.041(11) .
Co4 O43 2.055(11) .
Co4 O41 2.062(12) .
Co4 O39 2.096(12) .
Co4 O40 2.110(13) .
Co4 O47 2.260(12) .
Co4 K4 3.956(7) 2_656
Co1A O28 1.83(3) .
Co1A O38 1.94(3) .
Co1A O34 2.00(2) .
Co1A O14 2.07(3) .
Co1A O2 2.17(3) .
Co1A O24 2.24(2) .
Co1A K3A 3.35(2) .
K1 O50 2.705(12) 2_557
K1 O30 2.721(11) 2_557
K1 O5W 2.78(3) 1_556
K1 O73 2.805(12) 1_565
K1 O59 2.866(12) 1_565
K1 O52 2.917(12) 1_565
K1 O53 2.938(11) 1_565
K1 W18 3.752(4) 1_565
K1 W12 3.827(4) 1_565
K1 W11 3.851(4) 1_565
K1 W17 3.930(5) 1_565
K1 Na1 3.989(19) 2_667
K2 O58 2.778(13) 2_656
K2 O8W 2.79(2) 2_676
K2 O10W 2.81(2) .
K2 O11W 2.83(3) .
K2 O10 2.831(14) 2_666
K2 O26 2.834(13) 1_664
K2 O20 2.984(13) 1_664
K2 O22 3.008(12) 1_664
K2 W6 3.753(5) 1_664
K2 W7 3.797(5) 1_664
K2 W17 4.063(5) 2_656
K2 K8 4.168(18) 2_675
K3 O34 2.04(2) 2_656
K3 O44 2.047(14) 2_656
K3 O27W 2.12(2) .
K3 O23W 2.13(3) .
K3 O17W 2.13(2) 2_666
K3 O26W 2.24(2) .
K3 O25W 2.59(5) .
K3 Co3 3.456(5) 2_656
K3 W8 3.549(6) 2_656
K3 W13 3.572(5) 2_656
K3 K4 4.130(9) 2_656
K3 K10 4.589(10) .
K3A O27W 1.49(2) .
K3A O14 1.955(14) .
K3A O25W 2.06(4) .
K3A O17W 2.08(2) 2_666
K3A O23W 2.14(3) .
K3A O34 2.76(2) .
K3A K4 2.792(10) 2_656
K3A W4 3.461(8) .
K3A K3A 4.807(15) 2_656
K4 K3A 2.792(10) 2_656
K4 O27W 2.82(2) 2_656
K4 O40 2.906(18) 2_656
K4 O17 2.923(15) 1_655
K4 O41 2.960(13) 2_656
K4 O13 2.973(18) 1_655
K4 O16 3.035(13) 1_655
K4 O28W 3.06(3) .
K4 O20W 3.09(2) .
K4 O14 3.097(14) 2_656
K4 O17W 3.18(2) 1_545
K4 O13 3.286(19) 2_656
K5 O15W 2.51(4) .
K5 O1 2.681(15) 2_666
K5 O1W 2.75(4) 2_666
K5 O65 2.846(15) 2_656
K5 O63 2.980(14) 2_656
K5 O66 3.000(17) 1_565
K5 O71 3.035(16) 2_656
K5 O21W 3.31(4) 2_666
K5 O16W 3.41(2) .
K5 W19 3.793(6) 2_656
K5 W15 3.819(7) 2_656
K5 K11 3.941(11) .
K6 O26 2.861(14) 1_564
K6 O7W 2.88(5) 2_666
K6 O10 2.905(17) 2_566
K6 O16W 2.95(3) 1_455
K6 O58 3.019(14) 2_556
K6 Na1 3.04(2) 2_666
K6 O57 3.139(13) 2_556
K6 O69 3.148(15) 2_556
K6 O7 3.227(15) 2_566
K6 K8 3.287(19) .
K6 O6 3.313(17) 2_566
K6 W17 3.855(7) 2_556
K7 O24W 2.63(3) .
K7 O42 2.694(12) 2_556
K7 O22W 2.74(2) .
K7 O32 2.789(14) 2_556
K7 O3W 2.84(2) .
K7 O55 2.927(17) 2_656
K7 O70 3.021(14) 2_656
K7 O18W 3.22(4) 2_666
K7 W13 3.770(7) 2_656
K7 W16 4.018(6) 2_556
K7 K11 4.243(12) 2_666
K8 O7W 2.54(5) 2_666
K8 O8W 2.74(3) 1_554
K8 O7 2.81(2) 2_566
K8 O11 2.83(2) 2_566
K8 O26 2.857(17) 1_564
K8 O8 2.872(19) 2_566
K8 O22 2.974(18) 2_566
K8 O4W 3.12(4) 2_666
K8 O11 3.191(19) 1_564
K8 W7 3.621(12) 1_564
K8 W6 3.744(13) 2_566
K9 O68 2.785(16) 2_656
K9 O16W 2.83(3) .
K9 K11 3.05(2) .
K9 O6 3.06(2) 2_666
K9 O5 3.101(18) 2_666
K9 O1 3.11(2) 2_666
K9 O18W 3.22(4) 2_766
K9 W2 3.842(14) 2_666
K9 W1 3.988(15) 2_666
K9 W16 4.089(13) 2_656
K9 W15 4.102(12) 2_656
K9 K6 4.440(19) 1_655
K10 O55 2.791(17) 2_656
K10 O18 2.848(15) 2_556
K10 O33 2.935(14) 2_556
K10 O26W 2.95(2) .
K10 O21 2.960(14) 2_556
K10 O31 2.995(13) 2_556
K10 O35 3.146(18) 2_656
K10 W5 3.789(9) 2_556
K10 W10 3.901(8) 2_556
K10 W9 3.932(9) 2_556
K10 W6 4.002(8) 2_556
K10 W13 4.051(8) 2_656
K11 O22W 2.76(2) 2_666
K11 O65 2.805(15) 2_656
K11 O18W 2.87(4) .
K11 O66 2.888(17) 1_565
K11 O1 2.954(18) 2_666
K11 K7 4.243(12) 2_666
Na1 O29W 1.04(4) .
Na1 O53 2.89(2) 2_657
Na1 O5W 2.91(3) 2_666
Na1 O58 2.92(2) 1_665
Na1 K6 3.04(2) 2_666
Na1 K1 3.989(19) 2_667
O1 W1 1.735(13) .
O1 K5 2.681(15) 2_666
O1 K11 2.954(18) 2_666
O1 K9 3.11(2) 2_666
O2 W1 1.799(18) .
O2 W8 2.217(18) .
O3 W4 1.942(13) .
O3 W1 1.946(11) .
O4 W1 1.886(14) .
O4 W3 1.941(14) .
O5 W2 1.885(15) .
O5 W1 1.983(16) .
O5 K9 3.101(18) 2_666
O6 W2 1.714(14) .
O6 K9 3.06(2) 2_666
O6 K6 3.313(17) 2_566
O7 W2 1.850(12) .
O7 W3 2.016(13) .
O7 K8 2.81(2) 2_566
O7 K6 3.227(15) 2_566
O8 W6 1.859(13) .
O8 W2 2.022(15) .
O8 K8 2.873(19) 2_566
O9 W2 1.932(12) .
O9 W5 1.937(13) .
O10 W3 1.722(12) .
O10 K2 2.831(14) 2_666
O10 K6 2.905(17) 2_566
O11 W7 1.926(11) .
O11 W3 1.937(11) .
O11 K8 2.83(2) 2_566
O11 K8 3.191(19) 1_546
O12 W3 1.779(14) .
O12 W8A 2.169(13) .
O13 W4 1.713(14) .
O13 K4 2.973(18) 1_455
O13 K4 3.286(19) 2_656
O14 W4 1.830(13) .
O14 W8 2.157(14) .
O14 K4 3.097(14) 2_656
O15 W4 1.895(11) .
O15 W9 1.918(11) .
O16 W5 1.906(14) .
O16 W4 1.975(14) .
O16 K4 3.035(13) 1_455
O17 W5 1.740(11) .
O17 K4 2.923(15) 1_455
O18 W5 1.830(12) .
O18 W9 2.071(12) .
O18 K10 2.848(15) 2_556
O19 Si1 1.644(12) .
O19 W5 2.320(11) .
O19 W6 2.360(11) .
O19 W2 2.376(12) .
O20 W6 1.738(13) .
O20 K2 2.984(13) 1_446
O21 W10 1.898(12) .
O21 W6 1.957(12) .
O21 K10 2.960(14) 2_556
O22 W6 1.848(11) .
O22 W7 2.045(11) .
O22 K8 2.974(18) 2_566
O22 K2 3.008(12) 1_446
O23 Si1 1.624(11) .
O23 W7 2.322(11) .
O23 W3 2.341(11) .
O23 W8A 2.409(12) .
O24 Si1 1.641(12) .
O24 W1 2.318(12) .
O24 W4 2.326(12) .
O24 W8 2.502(16) .
O25 Si1 1.638(10) .
O25 W9 2.309(10) .
O25 W10 2.355(10) .
O26 W7 1.738(12) .
O26 K2 2.834(13) 1_446
O26 K8 2.857(17) 1_546
O26 K6 2.861(14) 1_546
O27 W7 1.803(13) .
O27 W8A 2.093(12) .
O28 W8 1.800(13) .
O28 W8A 2.013(12) .
O29 W10 1.882(11) .
O29 W7 1.931(11) .
O30 W10 1.717(10) .
O30 K1 2.721(11) 2_557
O31 W9 1.929(10) .
O31 W10 1.939(10) .
O31 K10 2.995(13) 2_556
O32 W9 1.728(11) .
O32 K7 2.789(14) 2_556
O33 W5 1.946(12) .
O33 W6 1.960(11) .
O33 K10 2.935(14) 2_556
O34 W8 1.75(2) .
O34 K3 2.04(2) 2_656
O35 W8A 1.963(15) .
O35 K10 3.146(18) 2_656
O36 W10 1.955(10) .
O36 W11 1.989(10) .
O37 W12 1.879(11) .
O37 W8A 1.984(11) .
O38 W8 1.931(16) .
O39 W9 1.845(12) .
O40 K4 2.906(18) 2_656
O41 K4 2.960(13) 2_656
O42 W16 1.784(11) .
O42 K7 2.694(12) 2_556
O43 W15 1.825(12) .
O44 W13 1.768(15) .
O44 K3 2.047(14) 2_656
O45 W14 1.788(15) .
O46 Si2 1.657(11) .
O46 W12 2.319(10) .
O46 W11 2.354(11) .
O47 Si2 1.627(11) .
O47 W15 2.333(11) .
O47 W16 2.362(10) .
O48 Si2 1.646(12) .
O48 W13 2.261(11) .
O48 W14 2.291(12) .
O49 Si2 1.646(12) .
O49 W18 2.334(11) .
O49 W17 2.334(12) .
O49 W19 2.351(11) .
O50 W11 1.708(11) .
O50 K1 2.705(12) 2_557
O51 W11 1.873(11) .
O51 W16 1.927(10) .
O52 W11 1.889(10) .
O52 W17 1.958(11) .
O52 K1 2.916(12) 1_545
O53 W12 1.924(11) .
O53 W11 1.947(11) .
O53 Na1 2.89(2) 2_657
O53 K1 2.938(11) 1_545
O54 W12 1.882(12) .
O54 W13 1.905(12) .
O55 W13 1.723(13) .
O55 K10 2.791(17) 2_656
O55 K7 2.927(17) 2_656
O56 W18 1.830(13) .
O56 W13 2.080(14) .
O57 W17 1.866(10) .
O57 W16 2.014(11) .
O57 K6 3.139(13) 2_556
O58 W17 1.748(11) .
O58 K2 2.778(13) 2_656
O58 Na1 2.92(2) 1_445
O58 K6 3.019(14) 2_556
O59 W17 1.942(11) .
O59 W18 1.967(11) .
O59 K1 2.866(12) 1_545
O60 W18 1.748(13) .
O61 W18 1.914(12) .
O61 W19 1.965(12) .
O62 W17 1.899(12) .
O62 W19 2.012(13) .
O63 W19 1.826(12) .
O63 W15 2.062(12) .
O63 K5 2.980(14) 2_656
O64 W19 1.843(14) .
O64 W14 2.068(14) .
O65 W15 1.739(12) .
O65 K11 2.805(15) 2_656
O65 K5 2.847(15) 2_656
O66 W14 1.717(13) .
O66 K11 2.888(17) 1_545
O66 K5 3.000(17) 1_545
O67 W15 1.912(12) .
O67 W14 1.914(12) .
O68 W16 1.925(11) .
O68 W15 1.947(11) .
O68 K9 2.785(16) 2_656
O69 W16 1.729(11) .
O69 K6 3.148(15) 2_556
O70 W14 1.891(13) .
O70 W13 1.981(12) .
O70 K7 3.021(14) 2_656
O71 W19 1.737(14) .
O71 K5 3.034(16) 2_656
O72 W12 1.713(12) .
O73 W18 1.881(13) .
O73 W12 1.988(13) .
O73 K1 2.805(12) 1_545
O1W K5 2.75(4) 2_666
O4W O7W 1.21(6) .
O4W K8 3.12(4) 2_666
O5W K1 2.78(3) 1_554
O5W Na1 2.91(3) 2_666
O7W K8 2.54(5) 2_666
O7W K6 2.88(5) 2_666
O8W K8 2.74(3) 1_556
O8W K2 2.79(2) 2_676
O16W K6 2.95(3) 1_655
O17W K3A 2.08(2) 2_666
O17W K3 2.13(2) 2_666
O17W K4 3.18(2) 1_565
O18W K7 3.22(4) 2_666
O18W K9 3.22(4) 2_766
O20W O28W 0.74(3) .
O21W K5 3.31(4) 2_666
O22W K11 2.76(2) 2_666
O23W O25W 0.83(4) .
O27W K4 2.82(2) 2_656
W1 K9 3.988(15) 2_666
W1 K5 4.089(7) 2_666
W2 K8 3.792(15) 2_566
W2 K9 3.842(14) 2_666
W2 K6 4.099(7) 2_566
W3 K8 3.759(15) 2_566
W3 K6 3.968(8) 2_566
W4 K4 3.761(7) 2_656
W4 K4 3.875(7) 1_455
W5 K4 3.752(6) 1_455
W5 K10 3.789(9) 2_556
W6 K8 3.744(13) 2_566
W6 K2 3.753(5) 1_446
W6 K10 4.002(8) 2_556
W7 K8 3.621(12) 1_546
W7 K2 3.797(5) 1_446
W7 K8 3.939(17) 2_566
W8 K3 3.549(6) 2_656
W9 K10 3.932(9) 2_556
W10 K10 3.901(8) 2_556
W11 K1 3.851(4) 1_545
W12 K1 3.827(4) 1_545
W13 K3 3.572(5) 2_656
W13 K7 3.770(7) 2_656
W13 K10 4.051(8) 2_656
W15 K5 3.819(7) 2_656
W15 K9 4.102(12) 2_656
W16 K7 4.018(6) 2_556
W16 K6 4.050(7) 2_556
W16 K9 4.089(13) 2_656
W17 K6 3.855(7) 2_556
W17 K1 3.930(5) 1_545
W17 K2 4.063(5) 2_656
W18 K1 3.752(4) 1_545
W19 K5 3.793(6) 2_656
